data_4503346
loop_
_publ_author_name
'Aburaya, Kazuaki'
'Nakano, Kazunori'
'Sada, Kazuki'
'Yoswathananont, Nungruethai'
'Shigesato, Masashi'
'Hisaki, Ichiro'
'Tohnai, Norimitsu'
'Miyata, Mikiji'

_publ_section_title
;
 Importance of Weak Hydrogen Bonds in the Formation of Cholamide Inclusion
 Crystals with Aromatic Guests
;
_journal_issue 3
_journal_name_full 'Crystal Growth &amp; Design'
_journal_page_first 1013
_journal_paper_doi 10.1021/cg701011r
_journal_volume 8
_journal_year 2008
_chemical_formula_moiety 'C55 H89 Cl N2 O8 '
_chemical_formula_sum 'C55 H89 Cl N2 O8'
_chemical_formula_weight 941.77
_space_group_IT_number 4
_symmetry_cell_setting monoclinic
_symmetry_Int_Tables_number 4
_symmetry_space_group_name_Hall 'P 2yb'
_symmetry_space_group_name_H-M 'P 1 21 1'
_cell_angle_alpha 90.0000
_cell_angle_beta 90.9420(14)
_cell_angle_gamma 90.0000
_cell_formula_units_Z 2
_cell_length_a 7.51195(19)
_cell_length_b 25.7563(6)
_cell_length_c 13.5681(4)
_cell_measurement_reflns_used 12179
_cell_measurement_temperature 213.1
_cell_measurement_theta_max 67.2
_cell_measurement_theta_min 3.3
_cell_volume 2624.80(12)
_computing_cell_refinement PROCESS-AUTO
_computing_data_collection PROCESS-AUTO
_computing_data_reduction CrystalStructure
_computing_publication_material 'CrystalStructure 3.8'
_computing_structure_refinement SHELXL
_computing_structure_solution SIR2004
_diffrn_detector_area_resol_mean 10.00
_diffrn_measured_fraction_theta_full 0.989
_diffrn_measured_fraction_theta_max 0.989
_diffrn_measurement_device_type 'Rigaku RAXIS-RAPID'
_diffrn_measurement_method \w
_diffrn_radiation_type 'Cu K\a'
_diffrn_radiation_wavelength 1.54187
_diffrn_reflns_av_R_equivalents 0.118
_diffrn_reflns_limit_h_max 8
_diffrn_reflns_limit_h_min -9
_diffrn_reflns_limit_k_max 31
_diffrn_reflns_limit_k_min -30
_diffrn_reflns_limit_l_max 16
_diffrn_reflns_limit_l_min -16
_diffrn_reflns_number 26105
_diffrn_reflns_theta_full 68.25
_diffrn_reflns_theta_max 68.25
_exptl_absorpt_coefficient_mu 1.069
_exptl_absorpt_correction_T_max 0.899
_exptl_absorpt_correction_T_min 0.748
_exptl_absorpt_correction_type numerical
_exptl_absorpt_process_details
;
    Higashi, T. (1999). Program for Absorption Correction.
    Rigaku Corporation, Tokyo, Japan.
;
_exptl_crystal_colour colorless
_exptl_crystal_density_diffrn 1.192
_exptl_crystal_density_method 'not measured'
_exptl_crystal_description platelet
_exptl_crystal_F_000 1028.00
_exptl_crystal_size_max 0.30
_exptl_crystal_size_mid 0.30
_exptl_crystal_size_min 0.10
_refine_diff_density_max 0.31
_refine_diff_density_min -0.56
_refine_ls_abs_structure_details 'Flack, H. D. (1983), Acta Cryst. A39, 876-881.  4334 Friedel Pairs'
_refine_ls_abs_structure_Flack 0.14(12)
_refine_ls_extinction_method none
_refine_ls_goodness_of_fit_ref 1.112
_refine_ls_hydrogen_treatment refall
_refine_ls_number_parameters 620
_refine_ls_number_reflns 9196
_refine_ls_R_factor_gt 0.1363
_refine_ls_shift/su_max 0.0010
_refine_ls_structure_factor_coef Fsqd
_refine_ls_weighting_details 'w = 1/[\s^2^(Fo^2^)+(0.1900P)^2^+0.6700P] where P=(Fo^2^+2Fc^2^)/3'
_refine_ls_weighting_scheme calc
_refine_ls_wR_factor_ref 0.3989
_reflns_number_gt 4162
_reflns_number_total 9196
_reflns_threshold_expression F^2^>2.0\s(F^2^)
_cod_data_source_file cg701011r-file003.cif
_cod_data_source_block '_CAM15'
_cod_original_formula_sum 'C55 H89 Cl N2 O8 '
_cod_database_code 4503346

loop_
_symmetry_equiv_pos_site_id
_symmetry_equiv_pos_as_xyz
1 +X,+Y,+Z
2 -X,1/2+Y,-Z

loop_
_atom_site_label
_atom_site_type_symbol
_atom_site_fract_x
_atom_site_fract_y
_atom_site_fract_z
_atom_site_U_iso_or_equiv
_atom_site_adp_type
_atom_site_occupancy
_atom_site_symmetry_multiplicity
_atom_site_calc_flag
_atom_site_refinement_flags
O(1) O 1.0424(8) 0.0327(2) 0.0157(5) 0.081(2) Uani 1.00 1 d .
O(2) O 0.6508(8) 0.1291(2) 0.2276(5) 0.0675(16) Uani 1.00 1 d .
O(3) O 1.1243(8) 0.0852(2) 0.4279(5) 0.0704(17) Uani 1.00 1 d .
O(4) O 0.7712(9) 0.0177(2) 0.8854(6) 0.086(2) Uani 1.00 1 d .
O(5) O 0.5995(8) 0.5321(2) 0.4853(5) 0.084(2) Uani 1.00 1 d .
O(6) O 0.2306(8) 0.4281(2) 0.2687(4) 0.0681(16) Uani 1.00 1 d .
O(7) O 0.6939(8) 0.4793(2) 0.0765(4) 0.0671(16) Uani 1.00 1 d .
O(8) O 0.3336(9) 0.5412(2) -0.3850(5) 0.085(2) Uani 1.00 1 d .
N(1) N 0.5316(11) 0.0401(3) 0.7919(7) 0.078(2) Uani 1.00 1 d .
N(2) N 0.0954(11) 0.5202(3) -0.2934(6) 0.079(2) Uani 1.00 1 d .
C(1) C 1.2583(12) 0.1529(3) 0.1138(7) 0.065(2) Uani 1.00 1 d .
C(2) C 1.2304(11) 0.0968(3) 0.0962(7) 0.068(2) Uani 1.00 1 d .
C(3) C 1.0692(12) 0.0883(3) 0.0258(7) 0.065(2) Uani 1.00 1 d .
C(4) C 0.9039(11) 0.1148(3) 0.0640(7) 0.062(2) Uani 1.00 1 d .
C(5) C 0.9342(11) 0.1712(3) 0.0872(7) 0.060(2) Uani 1.00 1 d .
C(6) C 0.7627(13) 0.1970(3) 0.1280(7) 0.068(2) Uani 1.00 1 d .
C(7) C 0.7199(12) 0.1813(3) 0.2335(7) 0.061(2) Uani 1.00 1 d .
C(8) C 0.8745(11) 0.1858(3) 0.3043(6) 0.056(2) Uani 1.00 1 d .
C(9) C 1.0474(11) 0.1608(3) 0.2610(6) 0.058(2) Uani 1.00 1 d .
C(10) C 1.0948(12) 0.1813(3) 0.1586(6) 0.062(2) Uani 1.00 1 d .
C(11) C 1.1995(12) 0.1632(3) 0.3366(6) 0.065(2) Uani 1.00 1 d .
C(12) C 1.1572(11) 0.1410(3) 0.4373(7) 0.059(2) Uani 1.00 1 d .
C(13) C 0.9913(10) 0.1669(3) 0.4818(6) 0.0530(19) Uani 1.00 1 d .
C(14) C 0.8390(11) 0.1634(4) 0.4030(6) 0.060(2) Uani 1.00 1 d .
C(15) C 0.6727(12) 0.1804(4) 0.4563(7) 0.070(2) Uani 1.00 1 d .
C(16) C 0.7070(11) 0.1604(4) 0.5650(7) 0.069(2) Uani 1.00 1 d .
C(17) C 0.9007(11) 0.1407(3) 0.5704(6) 0.059(2) Uani 1.00 1 d .
C(18) C 1.0386(13) 0.2234(3) 0.5070(7) 0.069(2) Uani 1.00 1 d .
C(19) C 1.1437(16) 0.2408(4) 0.1619(8) 0.084(3) Uani 1.00 1 d .
C(20) C 0.9778(12) 0.1447(3) 0.6747(6) 0.063(2) Uani 1.00 1 d .
C(21) C 1.1724(13) 0.1251(4) 0.6850(8) 0.077(2) Uani 1.00 1 d .
C(22) C 0.8617(13) 0.1184(3) 0.7506(7) 0.066(2) Uani 1.00 1 d .
C(23) C 0.8260(13) 0.0614(3) 0.7332(7) 0.072(2) Uani 1.00 1 d .
C(24) C 0.7061(17) 0.0390(4) 0.8081(9) 0.081(2) Uani 1.00 1 d .
C(25) C 0.8393(13) 0.4150(3) 0.3929(7) 0.070(2) Uani 1.00 1 d .
C(26) C 0.7993(12) 0.4731(4) 0.4079(7) 0.068(2) Uani 1.00 1 d .
C(27) C 0.6415(12) 0.4774(3) 0.4742(8) 0.067(2) Uani 1.00 1 d .
C(28) C 0.4823(12) 0.4477(3) 0.4368(7) 0.065(2) Uani 1.00 1 d .
C(29) C 0.5199(11) 0.3903(3) 0.4122(7) 0.062(2) Uani 1.00 1 d .
C(30) C 0.3578(14) 0.3626(4) 0.3726(7) 0.073(2) Uani 1.00 1 d .
C(31) C 0.3076(14) 0.3768(3) 0.2673(7) 0.068(2) Uani 1.00 1 d .
C(32) C 0.4659(11) 0.3745(3) 0.1981(7) 0.061(2) Uani 1.00 1 d .
C(33) C 0.6340(11) 0.4026(4) 0.2413(6) 0.063(2) Uani 1.00 1 d .
C(34) C 0.6865(12) 0.3848(3) 0.3466(7) 0.060(2) Uani 1.00 1 d .
C(35) C 0.7859(12) 0.4020(4) 0.1682(7) 0.068(2) Uani 1.00 1 d .
C(36) C 0.7310(12) 0.4245(3) 0.0669(7) 0.063(2) Uani 1.00 1 d .
C(37) C 0.5724(11) 0.3954(3) 0.0217(6) 0.055(2) Uani 1.00 1 d .
C(38) C 0.4224(10) 0.3973(3) 0.0970(6) 0.055(2) Uani 1.00 1 d .
C(39) C 0.2590(12) 0.3768(4) 0.0403(7) 0.068(2) Uani 1.00 1 d .
C(40) C 0.2826(13) 0.3975(4) -0.0638(7) 0.072(2) Uani 1.00 1 d .
C(41) C 0.4784(11) 0.4211(3) -0.0686(6) 0.059(2) Uani 1.00 1 d .
C(42) C 0.6301(14) 0.3388(3) -0.0045(8) 0.077(2) Uani 1.00 1 d .
C(43) C 0.7442(15) 0.3275(3) 0.3433(8) 0.083(3) Uani 1.00 1 d .
C(44) C 0.5551(12) 0.4172(3) -0.1709(6) 0.062(2) Uani 1.00 1 d .
C(45) C 0.7425(13) 0.4398(4) -0.1777(8) 0.078(2) Uani 1.00 1 d .
C(46) C 0.4310(13) 0.4413(3) -0.2484(6) 0.066(2) Uani 1.00 1 d .
C(47) C 0.3925(14) 0.4988(3) -0.2274(8) 0.080(3) Uani 1.00 1 d .
C(48) C 0.2722(15) 0.5219(3) -0.3107(9) 0.073(2) Uani 1.00 1 d .
H(1) H 1.2874 0.1696 0.0512 0.078 Uiso 1.00 1 c R
H(2) H 1.3609 0.1573 0.1586 0.078 Uiso 1.00 1 c R
H(3) H 1.2092 0.0793 0.1590 0.081 Uiso 1.00 1 c R
H(4) H 1.3374 0.0818 0.0673 0.081 Uiso 1.00 1 c R
H(5) H 1.0974 0.1030 -0.0396 0.078 Uiso 1.00 1 c R
H(6) H 0.8081 0.1119 0.0144 0.074 Uiso 1.00 1 c R
H(7) H 0.8651 0.0970 0.1236 0.074 Uiso 1.00 1 c R
H(8) H 0.9610 0.1888 0.0243 0.072 Uiso 1.00 1 c R
H(9) H 0.7764 0.2348 0.1253 0.082 Uiso 1.00 1 c R
H(10) H 0.6616 0.1876 0.0850 0.082 Uiso 1.00 1 c R
H(11) H 0.6237 0.2043 0.2570 0.074 Uiso 1.00 1 c R
H(12) H 0.8986 0.2233 0.3138 0.067 Uiso 1.00 1 c R
H(13) H 1.0200 0.1235 0.2520 0.070 Uiso 1.00 1 c R
H(14) H 1.3014 0.1442 0.3103 0.079 Uiso 1.00 1 c R
H(15) H 1.2356 0.1995 0.3448 0.079 Uiso 1.00 1 c R
H(16) H 1.2606 0.1466 0.4823 0.071 Uiso 1.00 1 c R
H(17) H 0.8224 0.1257 0.3911 0.072 Uiso 1.00 1 c R
H(18) H 0.5658 0.1645 0.4271 0.084 Uiso 1.00 1 c R
H(19) H 0.6596 0.2183 0.4547 0.084 Uiso 1.00 1 c R
H(20) H 0.6899 0.1887 0.6122 0.083 Uiso 1.00 1 c R
H(21) H 0.6243 0.1323 0.5805 0.083 Uiso 1.00 1 c R
H(22) H 0.8954 0.1032 0.5549 0.071 Uiso 1.00 1 c R
H(23) H 0.9453 0.2384 0.5466 0.104 Uiso 1.00 1 c R
H(24) H 1.0500 0.2432 0.4466 0.104 Uiso 1.00 1 c R
H(25) H 1.1505 0.2243 0.5437 0.104 Uiso 1.00 1 c R
H(26) H 1.0419 0.2606 0.1840 0.125 Uiso 1.00 1 c R
H(27) H 1.1762 0.2524 0.0966 0.125 Uiso 1.00 1 c R
H(28) H 1.2432 0.2462 0.2072 0.125 Uiso 1.00 1 c R
H(29) H 0.9800 0.1821 0.6916 0.076 Uiso 1.00 1 c R
H(30) H 1.1829 0.0915 0.6530 0.115 Uiso 1.00 1 c R
H(31) H 1.2043 0.1217 0.7542 0.115 Uiso 1.00 1 c R
H(32) H 1.2518 0.1497 0.6541 0.115 Uiso 1.00 1 c R
H(33) H 0.9188 0.1224 0.8156 0.079 Uiso 1.00 1 c R
H(34) H 0.7473 0.1367 0.7523 0.079 Uiso 1.00 1 c R
H(35) H 0.7717 0.0569 0.6675 0.086 Uiso 1.00 1 c R
H(36) H 0.9392 0.0425 0.7346 0.086 Uiso 1.00 1 c R
H(37) H 0.9613 0.0271 -0.0251 0.122 Uiso 1.00 1 c R
H(38) H 0.6504 0.1160 0.2835 0.101 Uiso 1.00 1 c R
H(39) H 1.2086 0.0689 0.4533 0.106 Uiso 1.00 1 c R
H(40) H 0.4602 0.0261 0.8342 0.094 Uiso 1.00 1 c R
H(41) H 0.4885 0.0547 0.7389 0.094 Uiso 1.00 1 c R
H(42) H 0.9437 0.4116 0.3510 0.084 Uiso 1.00 1 c R
H(43) H 0.8696 0.3995 0.4570 0.084 Uiso 1.00 1 c R
H(44) H 0.9027 0.4905 0.4380 0.081 Uiso 1.00 1 c R
H(45) H 0.7728 0.4896 0.3443 0.081 Uiso 1.00 1 c R
H(46) H 0.6760 0.4635 0.5397 0.081 Uiso 1.00 1 c R
H(47) H 0.4356 0.4649 0.3774 0.078 Uiso 1.00 1 c R
H(48) H 0.3895 0.4491 0.4867 0.078 Uiso 1.00 1 c R
H(49) H 0.5508 0.3732 0.4756 0.075 Uiso 1.00 1 c R
H(50) H 0.2571 0.3706 0.4150 0.087 Uiso 1.00 1 c R
H(51) H 0.3788 0.3251 0.3762 0.087 Uiso 1.00 1 c R
H(52) H 0.2160 0.3520 0.2432 0.081 Uiso 1.00 1 c R
H(53) H 0.4969 0.3375 0.1887 0.074 Uiso 1.00 1 c R
H(54) H 0.5996 0.4395 0.2478 0.076 Uiso 1.00 1 c R
H(55) H 0.8269 0.3662 0.1595 0.082 Uiso 1.00 1 c R
H(56) H 0.8857 0.4222 0.1953 0.082 Uiso 1.00 1 c R
H(57) H 0.8329 0.4205 0.0221 0.075 Uiso 1.00 1 c R
H(58) H 0.3988 0.4346 0.1084 0.066 Uiso 1.00 1 c R
H(59) H 0.2565 0.3388 0.0407 0.082 Uiso 1.00 1 c R
H(60) H 0.1488 0.3899 0.0689 0.082 Uiso 1.00 1 c R
H(61) H 0.1938 0.4245 -0.0784 0.087 Uiso 1.00 1 c R
H(62) H 0.2679 0.3695 -0.1120 0.087 Uiso 1.00 1 c R
H(63) H 0.4682 0.4586 -0.0535 0.071 Uiso 1.00 1 c R
H(64) H 0.6681 0.3208 0.0551 0.115 Uiso 1.00 1 c R
H(65) H 0.7277 0.3399 -0.0504 0.115 Uiso 1.00 1 c R
H(66) H 0.5302 0.3205 -0.0345 0.115 Uiso 1.00 1 c R
H(67) H 0.8550 0.3246 0.3080 0.124 Uiso 1.00 1 c R
H(68) H 0.6529 0.3072 0.3097 0.124 Uiso 1.00 1 c R
H(69) H 0.7610 0.3146 0.4099 0.124 Uiso 1.00 1 c R
H(70) H 0.5642 0.3798 -0.1865 0.075 Uiso 1.00 1 c R
H(71) H 0.7415 0.4757 -0.1561 0.118 Uiso 1.00 1 c R
H(72) H 0.7814 0.4381 -0.2454 0.118 Uiso 1.00 1 c R
H(73) H 0.8234 0.4199 -0.1359 0.118 Uiso 1.00 1 c R
H(74) H 0.3185 0.4220 -0.2502 0.079 Uiso 1.00 1 c R
H(75) H 0.4852 0.4382 -0.3134 0.079 Uiso 1.00 1 c R
H(76) H 0.5047 0.5182 -0.2234 0.096 Uiso 1.00 1 c R
H(77) H 0.3329 0.5021 -0.1641 0.096 Uiso 1.00 1 c R
H(78) H 0.5465 0.5366 0.5379 0.125 Uiso 1.00 1 c R
H(79) H 0.2280 0.4401 0.2119 0.102 Uiso 1.00 1 c R
H(80) H 0.7571 0.4959 0.0381 0.101 Uiso 1.00 1 c R
H(81) H 0.0203 0.5333 -0.3362 0.095 Uiso 1.00 1 c R
H(82) H 0.0568 0.5061 -0.2396 0.095 Uiso 1.00 1 c R
C(50A) C 1.108(3) 0.3146(8) 0.7157(15) 0.134(10) Uani 0.51 1 d P
C(54A) C 1.308(4) 0.2608(13) 0.808(2) 0.56(7) Uani 0.51 1 d P
Cl(1A) Cl 1.446(5) 0.3062(19) 0.647(3) 0.302(9) Uani 0.51 1 d P
C(49A) C 1.281(3) 0.2962(10) 0.7290(16) 0.38(3) Uani 0.51 1 d P
C(51A) C 0.976(2) 0.2999(8) 0.7831(15) 0.097(6) Uani 0.51 1 d P
C(52A) C 1.006(4) 0.2680(12) 0.8655(14) 0.086(5) Uani 0.51 1 d P
C(53A) C 1.182(4) 0.2508(13) 0.879(2) 0.81(13) Uani 0.51 1 d P
C(55A) C 1.061(2) 0.3506(8) 0.6344(14) 0.083(4) Uani 0.51 1 d P
Cl(1B) Cl 1.481(6) 0.292(2) 0.636(3) 0.302(9) Uani 0.49 1 d P
C(49B) C 1.303(4) 0.2857(10) 0.7046(16) 0.38(3) Uani 0.49 1 d P
C(50B) C 1.315(3) 0.2523(9) 0.7876(16) 0.134(10) Uani 0.49 1 d P
C(51B) C 1.173(3) 0.2444(9) 0.8493(17) 0.097(6) Uani 0.49 1 d P
C(52B) C 1.009(3) 0.2702(13) 0.8292(16) 0.086(5) Uani 0.49 1 d P
C(53B) C 0.994(4) 0.3023(13) 0.747(2) 0.81(13) Uani 0.49 1 d P
C(54B) C 1.145(4) 0.3138(13) 0.691(2) 0.56(7) Uani 0.49 1 d P
C(55B) C 1.497(2) 0.2288(9) 0.8044(18) 0.083(4) Uani 0.49 1 d P
H(86A) H 1.4171 0.2431 0.8126 0.671 Uiso 0.51 1 c R
H(83A) H 0.8601 0.3125 0.7721 0.116 Uiso 0.51 1 c R
H(84A) H 0.9148 0.2587 0.9086 0.104 Uiso 0.51 1 c R
H(85A) H 1.2150 0.2324 0.9364 0.973 Uiso 0.51 1 c R
H(87A) H 1.1685 0.3621 0.6024 0.125 Uiso 0.51 1 c R
H(88A) H 0.9987 0.3804 0.6608 0.125 Uiso 0.51 1 c R
H(89A) H 0.9846 0.3329 0.5869 0.125 Uiso 0.51 1 c R
H(83B) H 1.1850 0.2223 0.9040 0.116 Uiso 0.49 1 c R
H(84B) H 0.9123 0.2656 0.8711 0.104 Uiso 0.49 1 c R
H(85B) H 0.8823 0.3161 0.7282 0.973 Uiso 0.49 1 c R
H(86B) H 1.1399 0.3408 0.6445 0.671 Uiso 0.49 1 c R
H(87B) H 1.5272 0.2297 0.8742 0.125 Uiso 0.49 1 c R
H(88B) H 1.5844 0.2484 0.7681 0.125 Uiso 0.49 1 c R
H(89B) H 1.4965 0.1930 0.7817 0.125 Uiso 0.49 1 c R

loop_
_atom_site_aniso_label
_atom_site_aniso_U_11
_atom_site_aniso_U_22
_atom_site_aniso_U_33
_atom_site_aniso_U_12
_atom_site_aniso_U_13
_atom_site_aniso_U_23
O(1) 0.073(4) 0.077(4) 0.094(5) 0.012(3) -0.002(3) -0.035(3)
O(2) 0.064(4) 0.060(3) 0.078(4) -0.002(2) 0.002(3) -0.003(3)
O(3) 0.073(4) 0.058(3) 0.081(4) 0.003(3) 0.006(3) -0.007(3)
O(4) 0.086(5) 0.083(4) 0.088(5) -0.023(3) -0.017(4) 0.017(4)
O(5) 0.077(4) 0.074(4) 0.100(5) -0.016(3) 0.016(3) -0.022(3)
O(6) 0.067(4) 0.066(3) 0.073(4) 0.001(3) 0.014(3) 0.005(3)
O(7) 0.071(4) 0.057(3) 0.074(4) -0.002(3) 0.018(3) 0.006(3)
O(8) 0.089(5) 0.087(5) 0.080(5) 0.028(4) 0.021(4) 0.015(4)
N(1) 0.062(5) 0.084(6) 0.089(6) 0.001(4) 0.010(4) 0.015(4)
N(2) 0.077(6) 0.081(5) 0.080(6) -0.002(4) 0.004(4) 0.015(4)
C(1) 0.055(5) 0.070(6) 0.070(6) -0.002(4) 0.020(4) -0.007(4)
C(2) 0.042(4) 0.078(6) 0.083(6) -0.001(4) -0.000(4) -0.006(5)
C(3) 0.059(5) 0.067(5) 0.069(6) -0.003(4) 0.007(4) -0.014(4)
C(4) 0.055(5) 0.059(5) 0.072(6) 0.007(4) 0.002(4) -0.018(4)
C(5) 0.054(5) 0.060(5) 0.066(5) 0.002(4) 0.001(4) -0.011(4)
C(6) 0.074(6) 0.065(5) 0.066(6) 0.018(4) 0.008(4) -0.001(4)
C(7) 0.053(5) 0.064(5) 0.067(5) -0.005(4) -0.003(4) 0.004(4)
C(8) 0.049(4) 0.063(5) 0.056(5) 0.001(3) -0.000(3) -0.001(3)
C(9) 0.055(5) 0.063(5) 0.058(5) 0.006(4) 0.008(4) 0.005(4)
C(10) 0.061(5) 0.066(5) 0.059(5) -0.007(4) -0.003(4) 0.003(4)
C(11) 0.064(5) 0.068(5) 0.064(5) -0.008(4) -0.002(4) 0.008(4)
C(12) 0.053(5) 0.056(5) 0.068(5) -0.001(4) 0.003(4) -0.006(4)
C(13) 0.043(4) 0.055(4) 0.060(5) -0.001(3) 0.003(3) -0.007(3)
C(14) 0.057(5) 0.079(6) 0.043(4) 0.001(4) 0.009(3) 0.004(4)
C(15) 0.052(5) 0.088(7) 0.070(6) 0.009(4) 0.004(4) -0.006(5)
C(16) 0.049(5) 0.086(6) 0.073(6) 0.006(4) 0.004(4) -0.010(5)
C(17) 0.054(5) 0.073(5) 0.052(5) -0.004(4) -0.000(4) 0.004(4)
C(18) 0.076(6) 0.060(5) 0.073(6) -0.008(4) 0.005(5) -0.016(4)
C(19) 0.099(8) 0.070(6) 0.082(7) -0.016(5) 0.000(6) 0.007(5)
C(20) 0.058(5) 0.076(6) 0.055(5) -0.011(4) -0.003(4) -0.002(4)
C(21) 0.066(6) 0.097(7) 0.068(6) -0.003(5) 0.002(4) 0.004(5)
C(22) 0.073(6) 0.061(5) 0.064(6) -0.013(4) 0.015(4) -0.002(4)
C(23) 0.074(6) 0.060(5) 0.082(7) -0.008(4) 0.025(5) 0.014(4)
C(24) 0.090(8) 0.068(6) 0.083(8) -0.005(5) 0.013(6) -0.012(5)
C(25) 0.065(6) 0.071(6) 0.072(6) -0.001(4) 0.004(4) -0.008(4)
C(26) 0.051(5) 0.077(6) 0.076(6) -0.008(4) 0.014(4) 0.001(4)
C(27) 0.054(5) 0.061(5) 0.088(7) -0.004(4) 0.009(4) -0.007(4)
C(28) 0.056(5) 0.059(5) 0.079(6) -0.004(4) 0.005(4) -0.009(4)
C(29) 0.051(5) 0.066(5) 0.071(6) -0.015(4) 0.017(4) -0.007(4)
C(30) 0.084(7) 0.071(6) 0.062(6) -0.028(5) 0.010(5) 0.003(4)
C(31) 0.077(6) 0.060(5) 0.067(6) -0.000(4) 0.015(4) 0.007(4)
C(32) 0.053(5) 0.068(5) 0.063(5) 0.001(4) 0.012(4) -0.001(4)
C(33) 0.054(5) 0.079(6) 0.057(5) -0.009(4) 0.005(4) 0.008(4)
C(34) 0.057(5) 0.060(5) 0.064(5) -0.005(4) 0.010(4) -0.003(4)
C(35) 0.054(5) 0.082(6) 0.069(6) 0.004(4) 0.018(4) 0.012(4)
C(36) 0.065(5) 0.058(5) 0.065(5) -0.001(4) 0.008(4) 0.011(4)
C(37) 0.049(4) 0.058(4) 0.058(5) -0.003(3) 0.009(3) -0.000(4)
C(38) 0.049(4) 0.071(5) 0.046(4) -0.006(4) 0.005(3) 0.006(3)
C(39) 0.053(5) 0.085(6) 0.066(6) -0.009(4) -0.001(4) 0.005(5)
C(40) 0.075(6) 0.084(6) 0.058(5) -0.013(5) 0.006(4) 0.015(4)
C(41) 0.056(5) 0.074(5) 0.049(4) 0.000(4) 0.022(3) 0.008(4)
C(42) 0.092(7) 0.054(5) 0.086(7) 0.010(5) 0.017(5) 0.001(5)
C(43) 0.098(8) 0.062(6) 0.089(7) 0.018(5) 0.012(6) 0.013(5)
C(44) 0.062(5) 0.067(5) 0.058(5) -0.001(4) 0.006(4) 0.003(4)
C(45) 0.066(6) 0.094(7) 0.076(7) -0.010(5) 0.008(5) 0.017(5)
C(46) 0.083(6) 0.061(5) 0.052(5) 0.010(4) -0.009(4) 0.003(4)
C(47) 0.077(7) 0.072(6) 0.091(8) 0.015(5) -0.011(5) -0.004(5)
C(48) 0.073(6) 0.056(5) 0.091(8) 0.009(5) 0.005(5) -0.001(5)
C(50A) 0.22(2) 0.137(18) 0.042(10) -0.102(19) 0.018(14) -0.038(10)
C(54A) 1.22(17) 0.40(6) 0.069(16) -0.63(10) 0.29(4) -0.14(2)
Cl(1A) 0.446(19) 0.25(2) 0.212(10) -0.117(16) 0.100(10) -0.085(12)
C(49A) 0.41(4) 0.41(5) 0.32(4) -0.31(4) 0.31(4) -0.39(4)
C(51A) 0.107(14) 0.093(13) 0.090(13) 0.028(11) -0.015(11) -0.038(10)
C(52A) 0.145(13) 0.090(9) 0.024(16) -0.017(9) 0.003(12) -0.013(13)
C(53A) 1.7(3) 0.58(12) 0.17(4) -0.92(18) -0.03(10) -0.06(6)
C(55A) 0.073(10) 0.092(11) 0.084(11) 0.012(8) -0.013(8) -0.038(9)
Cl(1B) 0.446(19) 0.25(2) 0.212(10) -0.117(16) 0.100(10) -0.085(12)
C(49B) 0.41(4) 0.41(5) 0.32(4) -0.31(4) 0.31(4) -0.39(4)
C(50B) 0.22(2) 0.137(18) 0.042(10) -0.102(19) 0.018(14) -0.038(10)
C(51B) 0.107(14) 0.093(13) 0.090(13) 0.028(11) -0.015(11) -0.038(10)
C(52B) 0.145(13) 0.090(9) 0.024(16) -0.017(9) 0.003(12) -0.013(13)
C(53B) 1.7(3) 0.58(12) 0.17(4) -0.92(18) -0.03(10) -0.06(6)
C(54B) 1.22(17) 0.40(6) 0.069(16) -0.63(10) 0.29(4) -0.14(2)
C(55B) 0.073(10) 0.092(11) 0.084(11) 0.012(8) -0.013(8) -0.038(9)

loop_
_atom_type_symbol
_atom_type_description
_atom_type_scat_dispersion_real
_atom_type_scat_dispersion_imag
_atom_type_scat_source
C C 0.018 0.009
;
International Tables for Crystallography
(1992, Vol. C, Tables 4.2.6.8 and 6.1.1.4)
;
H H 0.000 0.000
;
International Tables for Crystallography
(1992, Vol. C, Table 6.1.1.4)
;
O O 0.049 0.032
;
International Tables for Crystallography
(1992, Vol. C, Tables 4.2.6.8 and 6.1.1.4)
;
N N 0.031 0.018
;
International Tables for Crystallography
(1992, Vol. C, Tables 4.2.6.8 and 6.1.1.4)
;
Cl Cl 0.364 0.702
;
International Tables for Crystallography
(1992, Vol. C, Tables 4.2.6.8 and 6.1.1.4)
;

loop_
_geom_angle_atom_site_label_1
_geom_angle_atom_site_label_2
_geom_angle_atom_site_label_3
_geom_angle
_geom_angle_publ_flag
C(2) C(1) C(10) 114.2(7) yes
C(1) C(2) C(3) 110.2(7) yes
O(1) C(3) C(2) 107.7(7) yes
O(1) C(3) C(4) 111.3(7) yes
C(2) C(3) C(4) 111.3(8) yes
C(3) C(4) C(5) 112.6(7) yes
C(4) C(5) C(6) 111.3(7) yes
C(4) C(5) C(10) 113.9(7) yes
C(6) C(5) C(10) 110.2(7) yes
C(5) C(6) C(7) 114.1(7) yes
O(2) C(7) C(6) 105.9(7) yes
O(2) C(7) C(8) 112.5(7) yes
C(6) C(7) C(8) 114.1(7) yes
C(7) C(8) C(9) 111.4(7) yes
C(7) C(8) C(14) 113.5(7) yes
C(9) C(8) C(14) 109.8(7) yes
C(8) C(9) C(10) 113.8(7) yes
C(8) C(9) C(11) 110.3(7) yes
C(10) C(9) C(11) 114.4(7) yes
C(1) C(10) C(5) 106.7(7) yes
C(1) C(10) C(9) 112.8(7) yes
C(1) C(10) C(19) 106.4(7) yes
C(5) C(10) C(9) 108.5(7) yes
C(5) C(10) C(19) 111.0(7) yes
C(9) C(10) C(19) 111.4(7) yes
C(9) C(11) C(12) 115.2(7) yes
O(3) C(12) C(11) 109.1(7) yes
O(3) C(12) C(13) 108.8(6) yes
C(11) C(12) C(13) 111.8(7) yes
C(12) C(13) C(14) 107.2(7) yes
C(12) C(13) C(17) 118.9(7) yes
C(12) C(13) C(18) 108.1(7) yes
C(14) C(13) C(17) 100.4(6) yes
C(14) C(13) C(18) 112.0(7) yes
C(17) C(13) C(18) 110.1(7) yes
C(8) C(14) C(13) 117.1(7) yes
C(8) C(14) C(15) 118.5(8) yes
C(13) C(14) C(15) 104.8(7) yes
C(14) C(15) C(16) 103.2(7) yes
C(15) C(16) C(17) 107.0(7) yes
C(13) C(17) C(16) 104.2(7) yes
C(13) C(17) C(20) 121.8(7) yes
C(16) C(17) C(20) 111.5(7) yes
C(17) C(20) C(21) 113.9(7) yes
C(17) C(20) C(22) 112.7(7) yes
C(21) C(20) C(22) 110.2(8) yes
C(20) C(22) C(23) 115.4(8) yes
C(22) C(23) C(24) 112.3(8) yes
O(4) C(24) N(1) 120.8(11) yes
O(4) C(24) C(23) 120.1(10) yes
N(1) C(24) C(23) 119.1(10) yes
C(26) C(25) C(34) 113.9(7) yes
C(25) C(26) C(27) 108.0(8) yes
O(5) C(27) C(26) 108.0(7) yes
O(5) C(27) C(28) 110.9(7) yes
C(26) C(27) C(28) 113.0(8) yes
C(27) C(28) C(29) 114.5(7) yes
C(28) C(29) C(30) 112.4(7) yes
C(28) C(29) C(34) 111.3(7) yes
C(30) C(29) C(34) 114.1(8) yes
C(29) C(30) C(31) 114.3(8) yes
O(6) C(31) C(30) 107.5(7) yes
O(6) C(31) C(32) 111.0(7) yes
C(30) C(31) C(32) 112.7(8) yes
C(31) C(32) C(33) 112.6(7) yes
C(31) C(32) C(38) 112.4(7) yes
C(33) C(32) C(38) 108.7(7) yes
C(32) C(33) C(34) 113.8(7) yes
C(32) C(33) C(35) 111.1(7) yes
C(34) C(33) C(35) 114.6(7) yes
C(25) C(34) C(29) 109.2(7) yes
C(25) C(34) C(33) 114.3(7) yes
C(25) C(34) C(43) 107.0(7) yes
C(29) C(34) C(33) 107.9(7) yes
C(29) C(34) C(43) 109.5(7) yes
C(33) C(34) C(43) 108.9(8) yes
C(33) C(35) C(36) 112.6(7) yes
O(7) C(36) C(35) 109.6(7) yes
O(7) C(36) C(37) 111.4(7) yes
C(35) C(36) C(37) 111.7(7) yes
C(36) C(37) C(38) 107.1(7) yes
C(36) C(37) C(41) 116.7(7) yes
C(36) C(37) C(42) 109.3(7) yes
C(38) C(37) C(41) 100.6(6) yes
C(38) C(37) C(42) 113.0(7) yes
C(41) C(37) C(42) 110.0(7) yes
C(32) C(38) C(37) 116.0(7) yes
C(32) C(38) C(39) 118.6(7) yes
C(37) C(38) C(39) 104.2(6) yes
C(38) C(39) C(40) 103.9(7) yes
C(39) C(40) C(41) 107.1(7) yes
C(37) C(41) C(40) 102.2(7) yes
C(37) C(41) C(44) 121.3(7) yes
C(40) C(41) C(44) 112.2(7) yes
C(41) C(44) C(45) 113.3(7) yes
C(41) C(44) C(46) 111.6(7) yes
C(45) C(44) C(46) 110.9(8) yes
C(44) C(46) C(47) 112.2(8) yes
C(46) C(47) C(48) 110.1(8) yes
O(8) C(48) N(2) 122.7(10) yes
O(8) C(48) C(47) 122.2(10) yes
N(2) C(48) C(47) 115.0(9) yes
C(49A) C(50A) C(51A) 119.3(19) yes
C(49A) C(50A) C(55A) 122(2) yes
C(49A) C(50A) C(49B) 14.4(12) yes
C(49A) C(50A) C(53B) 130(2) yes
C(49A) C(50A) C(54B) 59(5) yes
C(51A) C(50A) C(55A) 119(2) yes
C(51A) C(50A) C(49B) 124.9(19) yes
C(51A) C(50A) C(53B) 16(2) yes
C(51A) C(50A) C(54B) 160(5) yes
C(55A) C(50A) C(49B) 114.7(18) yes
C(55A) C(50A) C(53B) 108(2) yes
C(55A) C(50A) C(54B) 67(5) yes
C(49B) C(50A) C(53B) 131(2) yes
C(49B) C(50A) C(54B) 49(5) yes
C(53B) C(50A) C(54B) 148(6) yes
C(49A) C(54A) C(53A) 124(3) yes
C(49A) C(54A) C(49B) 17.2(14) yes
C(49A) C(54A) C(50B) 80(6) yes
C(49A) C(54A) C(51B) 117(2) yes
C(49A) C(54A) C(55B) 114(2) yes
C(53A) C(54A) C(49B) 135(3) yes
C(53A) C(54A) C(50B) 122(7) yes
C(53A) C(54A) C(51B) 18.3(18) yes
C(53A) C(54A) C(55B) 122(2) yes
C(49B) C(54A) C(50B) 63(5) yes
C(49B) C(54A) C(51B) 123(2) yes
C(49B) C(54A) C(55B) 101(2) yes
C(50B) C(54A) C(51B) 106(7) yes
C(50B) C(54A) C(55B) 62(6) yes
C(51B) C(54A) C(55B) 124(2) yes
C(49A) Cl(1A) Cl(1B) 122(9) yes
C(49A) Cl(1A) C(49B) 14.1(14) yes
Cl(1B) Cl(1A) C(49B) 109(9) yes
C(50A) C(49A) C(54A) 116(2) yes
C(50A) C(49A) Cl(1A) 124(2) yes
C(50A) C(49A) Cl(1B) 131(2) yes
C(50A) C(49A) C(49B) 117(5) yes
C(50A) C(49A) C(50B) 120(2) yes
C(50A) C(49A) C(54B) 17.7(17) yes
C(54A) C(49A) Cl(1A) 120(2) yes
C(54A) C(49A) Cl(1B) 111(2) yes
C(54A) C(49A) C(49B) 97(4) yes
C(54A) C(49A) C(50B) 14.6(16) yes
C(54A) C(49A) C(54B) 131(2) yes
Cl(1A) C(49A) Cl(1B) 12(2) yes
Cl(1A) C(49A) C(49B) 49(4) yes
Cl(1A) C(49A) C(50B) 112(2) yes
Cl(1A) C(49A) C(54B) 106(2) yes
Cl(1B) C(49A) C(49B) 40(4) yes
Cl(1B) C(49A) C(50B) 101(2) yes
Cl(1B) C(49A) C(54B) 113(2) yes
C(49B) C(49A) C(50B) 83(4) yes
C(49B) C(49A) C(54B) 103(4) yes
C(50B) C(49A) C(54B) 133(2) yes
C(50A) C(51A) C(52A) 125(2) yes
C(50A) C(51A) C(52B) 116(2) yes
C(50A) C(51A) C(53B) 33(4) yes
C(50A) C(51A) C(54B) 4.6(13) yes
C(52A) C(51A) C(52B) 15.1(19) yes
C(52A) C(51A) C(53B) 142(5) yes
C(52A) C(51A) C(54B) 124(2) yes
C(52B) C(51A) C(53B) 128(5) yes
C(52B) C(51A) C(54B) 114(2) yes
C(53B) C(51A) C(54B) 30(4) yes
C(51A) C(52A) C(53A) 115(2) yes
C(51A) C(52A) C(51B) 105(2) yes
C(51A) C(52A) C(52B) 32(4) yes
C(51A) C(52A) C(53B) 9.9(14) yes
C(53A) C(52A) C(51B) 18.0(16) yes
C(53A) C(52A) C(52B) 96(5) yes
C(53A) C(52A) C(53B) 107(2) yes
C(51B) C(52A) C(52B) 81(4) yes
C(51B) C(52A) C(53B) 95.8(19) yes
C(52B) C(52A) C(53B) 23(4) yes
C(54A) C(53A) C(52A) 120(2) yes
C(54A) C(53A) C(50B) 10.9(16) yes
C(54A) C(53A) C(51B) 62(4) yes
C(54A) C(53A) C(52B) 102(2) yes
C(52A) C(53A) C(50B) 119(2) yes
C(52A) C(53A) C(51B) 82(5) yes
C(52A) C(53A) C(52B) 18.8(13) yes
C(50B) C(53A) C(51B) 52(4) yes
C(50B) C(53A) C(52B) 100(2) yes
C(51B) C(53A) C(52B) 66(4) yes
C(50A) C(55A) C(54B) 17.0(16) yes
Cl(1A) Cl(1B) C(49A) 47(7) yes
Cl(1A) Cl(1B) C(49B) 55(7) yes
C(49A) Cl(1B) C(49B) 10.2(12) yes
C(50A) C(49B) C(54A) 96(2) yes
C(50A) C(49B) Cl(1A) 124(2) yes
C(50A) C(49B) C(49A) 49(4) yes
C(50A) C(49B) Cl(1B) 137(2) yes
C(50A) C(49B) C(50B) 104(2) yes
C(50A) C(49B) C(54B) 13.5(14) yes
C(54A) C(49B) Cl(1A) 130(2) yes
C(54A) C(49B) C(49A) 66(4) yes
C(54A) C(49B) Cl(1B) 123(2) yes
C(54A) C(49B) C(50B) 13.1(15) yes
C(54A) C(49B) C(54B) 110(2) yes
Cl(1A) C(49B) C(49A) 117(5) yes
Cl(1A) C(49B) Cl(1B) 16(2) yes
Cl(1A) C(49B) C(50B) 128(2) yes
Cl(1A) C(49B) C(54B) 112(2) yes
C(49A) C(49B) Cl(1B) 130(5) yes
C(49A) C(49B) C(50B) 79(4) yes
C(49A) C(49B) C(54B) 58(4) yes
Cl(1B) C(49B) C(50B) 118(2) yes
Cl(1B) C(49B) C(54B) 124(2) yes
C(50B) C(49B) C(54B) 117(2) yes
C(54A) C(50B) C(49A) 85(6) yes
C(54A) C(50B) C(53A) 47(6) yes
C(54A) C(50B) C(49B) 104(6) yes
C(54A) C(50B) C(51B) 60(6) yes
C(54A) C(50B) C(55B) 106(7) yes
C(49A) C(50B) C(53A) 110(2) yes
C(49A) C(50B) C(49B) 18.8(14) yes
C(49A) C(50B) C(51B) 109(2) yes
C(49A) C(50B) C(55B) 124(2) yes
C(53A) C(50B) C(49B) 127(2) yes
C(53A) C(50B) C(51B) 14.6(15) yes
C(53A) C(50B) C(55B) 116(2) yes
C(49B) C(50B) C(51B) 122(2) yes
C(49B) C(50B) C(55B) 114(2) yes
C(51B) C(50B) C(55B) 124(2) yes
C(54A) C(51B) C(52A) 131(2) yes
C(54A) C(51B) C(53A) 100(5) yes
C(54A) C(51B) C(50B) 14.5(17) yes
C(54A) C(51B) C(52B) 118(2) yes
C(52A) C(51B) C(53A) 80(5) yes
C(52A) C(51B) C(50B) 137(2) yes
C(52A) C(51B) C(52B) 20.2(12) yes
C(53A) C(51B) C(50B) 113(5) yes
C(53A) C(51B) C(52B) 97(5) yes
C(50B) C(51B) C(52B) 119(2) yes
C(51A) C(52B) C(52A) 133(6) yes
C(51A) C(52B) C(53A) 135(3) yes
C(51A) C(52B) C(51B) 132(2) yes
C(51A) C(52B) C(53B) 17.1(19) yes
C(52A) C(52B) C(53A) 65(4) yes
C(52A) C(52B) C(51B) 79(4) yes
C(52A) C(52B) C(53B) 149(6) yes
C(53A) C(52B) C(51B) 16.5(15) yes
C(53A) C(52B) C(53B) 127(2) yes
C(51B) C(52B) C(53B) 119(2) yes
C(50A) C(53B) C(51A) 131(5) yes
C(50A) C(53B) C(52A) 119(2) yes
C(50A) C(53B) C(52B) 117(3) yes
C(50A) C(53B) C(54B) 9.3(18) yes
C(51A) C(53B) C(52A) 28(3) yes
C(51A) C(53B) C(52B) 35(3) yes
C(51A) C(53B) C(54B) 139(5) yes
C(52A) C(53B) C(52B) 8.0(16) yes
C(52A) C(53B) C(54B) 123(2) yes
C(52B) C(53B) C(54B) 120(2) yes
C(50A) C(54B) C(49A) 103(5) yes
C(50A) C(54B) C(51A) 15(4) yes
C(50A) C(54B) C(55A) 96(5) yes
C(50A) C(54B) C(49B) 118(5) yes
C(50A) C(54B) C(53B) 22(4) yes
C(49A) C(54B) C(51A) 103(2) yes
C(49A) C(54B) C(55A) 150(3) yes
C(49A) C(54B) C(49B) 18.7(15) yes
C(49A) C(54B) C(53B) 112(2) yes
C(51A) C(54B) C(55A) 102(2) yes
C(51A) C(54B) C(49B) 114(2) yes
C(51A) C(54B) C(53B) 10.7(15) yes
C(55A) C(54B) C(49B) 144(2) yes
C(55A) C(54B) C(53B) 95(2) yes
C(49B) C(54B) C(53B) 121(2) yes
C(54A) C(55B) C(50B) 12.1(13) yes
C(3) O(1) H(37) 109.5 no
C(7) O(2) H(38) 109.5 no
C(12) O(3) H(39) 109.5 no
C(27) O(5) H(78) 109.5 no
C(31) O(6) H(79) 109.5 no
C(36) O(7) H(80) 109.5 no
C(24) N(1) H(40) 120.0 no
C(24) N(1) H(41) 120.0 no
H(40) N(1) H(41) 120.0 no
C(48) N(2) H(81) 120.0 no
C(48) N(2) H(82) 120.0 no
H(81) N(2) H(82) 120.0 no
C(2) C(1) H(1) 108.7 no
C(2) C(1) H(2) 108.7 no
C(10) C(1) H(1) 108.7 no
C(10) C(1) H(2) 108.7 no
H(1) C(1) H(2) 107.6 no
C(1) C(2) H(3) 109.6 no
C(1) C(2) H(4) 109.6 no
C(3) C(2) H(3) 109.6 no
C(3) C(2) H(4) 109.6 no
H(3) C(2) H(4) 108.1 no
O(1) C(3) H(5) 108.8 no
C(2) C(3) H(5) 108.9 no
C(4) C(3) H(5) 108.8 no
C(3) C(4) H(6) 109.1 no
C(3) C(4) H(7) 109.1 no
C(5) C(4) H(6) 109.1 no
C(5) C(4) H(7) 109.1 no
H(6) C(4) H(7) 107.8 no
C(4) C(5) H(8) 107.0 no
C(6) C(5) H(8) 107.0 no
C(10) C(5) H(8) 107.0 no
C(5) C(6) H(9) 108.7 no
C(5) C(6) H(10) 108.7 no
C(7) C(6) H(9) 108.7 no
C(7) C(6) H(10) 108.7 no
H(9) C(6) H(10) 107.6 no
O(2) C(7) H(11) 108.1 no
C(6) C(7) H(11) 108.1 no
C(8) C(7) H(11) 108.1 no
C(7) C(8) H(12) 107.3 no
C(9) C(8) H(12) 107.3 no
C(14) C(8) H(12) 107.3 no
C(8) C(9) H(13) 105.8 no
C(10) C(9) H(13) 105.8 no
C(11) C(9) H(13) 105.8 no
C(9) C(11) H(14) 108.5 no
C(9) C(11) H(15) 108.5 no
C(12) C(11) H(14) 108.5 no
C(12) C(11) H(15) 108.5 no
H(14) C(11) H(15) 107.5 no
O(3) C(12) H(16) 109.1 no
C(11) C(12) H(16) 109.0 no
C(13) C(12) H(16) 109.0 no
C(8) C(14) H(17) 105.0 no
C(13) C(14) H(17) 105.0 no
C(15) C(14) H(17) 105.0 no
C(14) C(15) H(18) 111.1 no
C(14) C(15) H(19) 111.1 no
C(16) C(15) H(18) 111.1 no
C(16) C(15) H(19) 111.1 no
H(18) C(15) H(19) 109.1 no
C(15) C(16) H(20) 110.3 no
C(15) C(16) H(21) 110.3 no
C(17) C(16) H(20) 110.3 no
C(17) C(16) H(21) 110.3 no
H(20) C(16) H(21) 108.6 no
C(13) C(17) H(22) 106.1 no
C(16) C(17) H(22) 106.1 no
C(20) C(17) H(22) 106.1 no
C(13) C(18) H(23) 109.5 no
C(13) C(18) H(24) 109.5 no
C(13) C(18) H(25) 109.5 no
H(23) C(18) H(24) 109.5 no
H(23) C(18) H(25) 109.5 no
H(24) C(18) H(25) 109.5 no
C(10) C(19) H(26) 109.5 no
C(10) C(19) H(27) 109.5 no
C(10) C(19) H(28) 109.5 no
H(26) C(19) H(27) 109.5 no
H(26) C(19) H(28) 109.5 no
H(27) C(19) H(28) 109.5 no
C(17) C(20) H(29) 106.5 no
C(21) C(20) H(29) 106.5 no
C(22) C(20) H(29) 106.5 no
C(20) C(21) H(30) 109.5 no
C(20) C(21) H(31) 109.5 no
C(20) C(21) H(32) 109.5 no
H(30) C(21) H(31) 109.5 no
H(30) C(21) H(32) 109.5 no
H(31) C(21) H(32) 109.5 no
C(20) C(22) H(33) 108.4 no
C(20) C(22) H(34) 108.4 no
C(23) C(22) H(33) 108.4 no
C(23) C(22) H(34) 108.4 no
H(33) C(22) H(34) 107.5 no
C(22) C(23) H(35) 109.1 no
C(22) C(23) H(36) 109.1 no
C(24) C(23) H(35) 109.1 no
C(24) C(23) H(36) 109.1 no
H(35) C(23) H(36) 107.9 no
C(26) C(25) H(42) 108.8 no
C(26) C(25) H(43) 108.8 no
C(34) C(25) H(42) 108.8 no
C(34) C(25) H(43) 108.8 no
H(42) C(25) H(43) 107.7 no
C(25) C(26) H(44) 110.1 no
C(25) C(26) H(45) 110.1 no
C(27) C(26) H(44) 110.1 no
C(27) C(26) H(45) 110.1 no
H(44) C(26) H(45) 108.4 no
O(5) C(27) H(46) 108.2 no
C(26) C(27) H(46) 108.2 no
C(28) C(27) H(46) 108.3 no
C(27) C(28) H(47) 108.6 no
C(27) C(28) H(48) 108.6 no
C(29) C(28) H(47) 108.6 no
C(29) C(28) H(48) 108.6 no
H(47) C(28) H(48) 107.6 no
C(28) C(29) H(49) 106.1 no
C(30) C(29) H(49) 106.1 no
C(34) C(29) H(49) 106.1 no
C(29) C(30) H(50) 108.7 no
C(29) C(30) H(51) 108.7 no
C(31) C(30) H(50) 108.7 no
C(31) C(30) H(51) 108.7 no
H(50) C(30) H(51) 107.6 no
O(6) C(31) H(52) 108.5 no
C(30) C(31) H(52) 108.5 no
C(32) C(31) H(52) 108.5 no
C(31) C(32) H(53) 107.6 no
C(33) C(32) H(53) 107.6 no
C(38) C(32) H(53) 107.6 no
C(32) C(33) H(54) 105.4 no
C(34) C(33) H(54) 105.4 no
C(35) C(33) H(54) 105.4 no
C(33) C(35) H(55) 109.1 no
C(33) C(35) H(56) 109.1 no
C(36) C(35) H(55) 109.1 no
C(36) C(35) H(56) 109.1 no
H(55) C(35) H(56) 107.8 no
O(7) C(36) H(57) 108.0 no
C(35) C(36) H(57) 108.0 no
C(37) C(36) H(57) 108.0 no
C(32) C(38) H(58) 105.6 no
C(37) C(38) H(58) 105.6 no
C(39) C(38) H(58) 105.6 no
C(38) C(39) H(59) 111.0 no
C(38) C(39) H(60) 111.0 no
C(40) C(39) H(59) 111.0 no
C(40) C(39) H(60) 111.0 no
H(59) C(39) H(60) 109.0 no
C(39) C(40) H(61) 110.3 no
C(39) C(40) H(62) 110.3 no
C(41) C(40) H(61) 110.3 no
C(41) C(40) H(62) 110.3 no
H(61) C(40) H(62) 108.5 no
C(37) C(41) H(63) 106.7 no
C(40) C(41) H(63) 106.7 no
C(44) C(41) H(63) 106.7 no
C(37) C(42) H(64) 109.5 no
C(37) C(42) H(65) 109.5 no
C(37) C(42) H(66) 109.5 no
H(64) C(42) H(65) 109.5 no
H(64) C(42) H(66) 109.5 no
H(65) C(42) H(66) 109.5 no
C(34) C(43) H(67) 109.5 no
C(34) C(43) H(68) 109.5 no
C(34) C(43) H(69) 109.5 no
H(67) C(43) H(68) 109.5 no
H(67) C(43) H(69) 109.5 no
H(68) C(43) H(69) 109.5 no
C(41) C(44) H(70) 106.9 no
C(45) C(44) H(70) 106.9 no
C(46) C(44) H(70) 106.9 no
C(44) C(45) H(71) 109.5 no
C(44) C(45) H(72) 109.5 no
C(44) C(45) H(73) 109.5 no
H(71) C(45) H(72) 109.5 no
H(71) C(45) H(73) 109.5 no
H(72) C(45) H(73) 109.5 no
C(44) C(46) H(74) 109.2 no
C(44) C(46) H(75) 109.2 no
C(47) C(46) H(74) 109.2 no
C(47) C(46) H(75) 109.2 no
H(74) C(46) H(75) 107.9 no
C(46) C(47) H(76) 109.7 no
C(46) C(47) H(77) 109.6 no
C(48) C(47) H(76) 109.6 no
C(48) C(47) H(77) 109.6 no
H(76) C(47) H(77) 108.2 no
C(49A) C(50A) H(86B) 95.7 no
C(51A) C(50A) H(86B) 144.9 no
C(55A) C(50A) H(86B) 25.8 no
C(49B) C(50A) H(86B) 89.6 no
C(53B) C(50A) H(86B) 133.3 no
C(54B) C(50A) H(86B) 43.7 no
C(49A) C(54A) H(86A) 118.0 no
C(53A) C(54A) H(86A) 118.1 no
C(49B) C(54A) H(86A) 105.4 no
C(50B) C(54A) H(86A) 67.4 no
C(51B) C(54A) H(86A) 121.8 no
C(55B) C(54A) H(86A) 5.6 no
C(50A) C(51A) H(83A) 117.7 no
C(50A) C(51A) H(85B) 84.8 no
C(52A) C(51A) H(83A) 117.7 no
C(52A) C(51A) H(85B) 148.7 no
C(52B) C(51A) H(83A) 125.0 no
C(52B) C(51A) H(85B) 148.2 no
C(53B) C(51A) H(83A) 93.2 no
C(53B) C(51A) H(85B) 58.5 no
C(54B) C(51A) H(83A) 118.4 no
C(54B) C(51A) H(85B) 84.7 no
H(83A) C(51A) H(85B) 34.8 no
C(51A) C(52A) H(84A) 122.4 no
C(51A) C(52A) H(84B) 89.4 no
C(53A) C(52A) H(84A) 122.4 no
C(53A) C(52A) H(84B) 152.9 no
C(51B) C(52A) H(84A) 130.3 no
C(51B) C(52A) H(84B) 149.5 no
C(52B) C(52A) H(84A) 133.9 no
C(52B) C(52A) H(84B) 100.3 no
C(53B) C(52A) H(84A) 129.8 no
C(53B) C(52A) H(84B) 95.6 no
H(84A) C(52A) H(84B) 34.8 no
C(54A) C(53A) H(85A) 119.9 no
C(54A) C(53A) H(83B) 116.7 no
C(52A) C(53A) H(85A) 119.9 no
C(52A) C(53A) H(83B) 110.9 no
C(50B) C(53A) H(85A) 119.8 no
C(50B) C(53A) H(83B) 109.6 no
C(51B) C(53A) H(85A) 127.4 no
C(51B) C(53A) H(83B) 92.9 no
C(52B) C(53A) H(85A) 137.3 no
C(52B) C(53A) H(83B) 119.6 no
H(85A) C(53A) H(83B) 36.0 no
C(50A) C(55A) H(87A) 109.5 no
C(50A) C(55A) H(88A) 109.5 no
C(50A) C(55A) H(89A) 109.5 no
C(50A) C(55A) H(86B) 53.0 no
C(54B) C(55A) H(87A) 94.8 no
C(54B) C(55A) H(88A) 124.1 no
C(54B) C(55A) H(89A) 108.1 no
C(54B) C(55A) H(86B) 37.8 no
H(87A) C(55A) H(88A) 109.5 no
H(87A) C(55A) H(89A) 109.5 no
H(87A) C(55A) H(86B) 57.0 no
H(88A) C(55A) H(89A) 109.5 no
H(88A) C(55A) H(86B) 131.9 no
H(89A) C(55A) H(86B) 118.6 no
C(54A) C(50B) H(86A) 90.1 no
C(49A) C(50B) H(86A) 126.1 no
C(53A) C(50B) H(86A) 104.4 no
C(49B) C(50B) H(86A) 121.1 no
C(51B) C(50B) H(86A) 114.2 no
C(55B) C(50B) H(86A) 15.7 no
C(54A) C(51B) H(85A) 108.3 no
C(54A) C(51B) H(83B) 119.8 no
C(52A) C(51B) H(85A) 99.6 no
C(52A) C(51B) H(83B) 102.1 no
C(53A) C(51B) H(85A) 36.4 no
C(53A) C(51B) H(83B) 59.2 no
C(50B) C(51B) H(85A) 115.1 no
C(50B) C(51B) H(83B) 120.4 no
C(52B) C(51B) H(85A) 119.9 no
C(52B) C(51B) H(83B) 120.3 no
H(85A) C(51B) H(83B) 24.2 no
C(51A) C(52B) H(84B) 106.3 no
C(52A) C(52B) H(84B) 48.3 no
C(53A) C(52B) H(84B) 110.6 no
C(51B) C(52B) H(84B) 120.3 no
C(53B) C(52B) H(84B) 120.3 no
C(50A) C(53B) H(83A) 147.3 no
C(50A) C(53B) H(85B) 122.0 no
C(51A) C(53B) H(83A) 58.7 no
C(51A) C(53B) H(85B) 93.5 no
C(52A) C(53B) H(83A) 82.7 no
C(52A) C(53B) H(85B) 116.6 no
C(52B) C(53B) H(83A) 87.4 no
C(52B) C(53B) H(85B) 120.1 no
C(54B) C(53B) H(83A) 150.3 no
C(54B) C(53B) H(85B) 120.1 no
H(83A) C(53B) H(85B) 34.8 no
C(50A) C(54B) H(86B) 117.6 no
C(49A) C(54B) H(86B) 125.5 no
C(51A) C(54B) H(86B) 125.7 no
C(55A) C(54B) H(86B) 25.4 no
C(49B) C(54B) H(86B) 119.6 no
C(53B) C(54B) H(86B) 119.6 no
C(54A) C(55B) H(86A) 7.3 no
C(54A) C(55B) H(87B) 98.3 no
C(54A) C(55B) H(88B) 110.3 no
C(54A) C(55B) H(89B) 119.1 no
C(50B) C(55B) H(86A) 19.2 no
C(50B) C(55B) H(87B) 109.5 no
C(50B) C(55B) H(88B) 109.5 no
C(50B) C(55B) H(89B) 109.5 no
H(86A) C(55B) H(87B) 91.0 no
H(86A) C(55B) H(88B) 112.6 no
H(86A) C(55B) H(89B) 122.8 no
H(87B) C(55B) H(88B) 109.5 no
H(87B) C(55B) H(89B) 109.5 no
H(88B) C(55B) H(89B) 109.5 no
C(54A) H(86A) C(50B) 22.5 no
C(54A) H(86A) C(55B) 167.1 no
C(50B) H(86A) C(55B) 145.0 no
C(51A) H(83A) C(53B) 28.1 no
C(51A) H(83A) H(85B) 86.7 no
C(53B) H(83A) H(85B) 58.7 no
C(52A) H(84A) H(84B) 48.9 no
C(53A) H(85A) C(51B) 16.1 no
C(53A) H(85A) H(83B) 59.0 no
C(51B) H(85A) H(83B) 44.0 no
C(53A) H(83B) C(51B) 27.9 no
C(53A) H(83B) H(85A) 85.0 no
C(51B) H(83B) H(85A) 111.8 no
C(52A) H(84B) C(52B) 31.4 no
C(52A) H(84B) H(84A) 96.3 no
C(52B) H(84B) H(84A) 126.7 no
C(51A) H(85B) C(53B) 28.0 no
C(51A) H(85B) H(83A) 58.5 no
C(53B) H(85B) H(83A) 86.5 no
C(50A) H(86B) C(55A) 101.2 no
C(50A) H(86B) C(54B) 18.7 no
C(55A) H(86B) C(54B) 116.8 no

loop_
_geom_bond_atom_site_label_1
_geom_bond_atom_site_label_2
_geom_bond_distance
_geom_bond_publ_flag
O(1) C(3) 1.453(12) yes
O(2) C(7) 1.444(11) yes
O(3) C(12) 1.464(10) yes
O(4) C(24) 1.274(14) yes
O(5) C(27) 1.451(11) yes
O(6) C(31) 1.443(11) yes
O(7) C(36) 1.447(11) yes
O(8) C(48) 1.221(14) yes
N(1) C(24) 1.326(15) yes
N(2) C(48) 1.353(14) yes
C(1) C(2) 1.478(14) yes
C(1) C(10) 1.561(13) yes
C(2) C(3) 1.545(13) yes
C(3) C(4) 1.516(13) yes
C(4) C(5) 1.503(12) yes
C(5) C(6) 1.558(13) yes
C(5) C(10) 1.556(12) yes
C(6) C(7) 1.526(13) yes
C(7) C(8) 1.499(12) yes
C(8) C(9) 1.572(12) yes
C(8) C(14) 1.486(12) yes
C(9) C(10) 1.533(13) yes
C(9) C(11) 1.524(12) yes
C(10) C(19) 1.577(14) yes
C(11) C(12) 1.520(13) yes
C(12) C(13) 1.545(12) yes
C(13) C(14) 1.555(11) yes
C(13) C(17) 1.547(12) yes
C(13) C(18) 1.535(12) yes
C(14) C(15) 1.519(13) yes
C(15) C(16) 1.579(14) yes
C(16) C(17) 1.542(12) yes
C(17) C(20) 1.524(12) yes
C(20) C(21) 1.551(13) yes
C(20) C(22) 1.519(13) yes
C(22) C(23) 1.510(13) yes
C(23) C(24) 1.487(16) yes
C(25) C(26) 1.541(14) yes
C(25) C(34) 1.514(13) yes
C(26) C(27) 1.504(14) yes
C(27) C(28) 1.501(13) yes
C(28) C(29) 1.544(12) yes
C(29) C(30) 1.502(13) yes
C(29) C(34) 1.553(13) yes
C(30) C(31) 1.517(14) yes
C(31) C(32) 1.528(13) yes
C(32) C(33) 1.561(12) yes
C(32) C(38) 1.522(12) yes
C(33) C(34) 1.545(13) yes
C(33) C(35) 1.525(13) yes
C(34) C(43) 1.539(13) yes
C(35) C(36) 1.542(13) yes
C(36) C(37) 1.526(12) yes
C(37) C(38) 1.534(11) yes
C(37) C(41) 1.553(12) yes
C(37) C(42) 1.566(12) yes
C(38) C(39) 1.532(12) yes
C(39) C(40) 1.523(14) yes
C(40) C(41) 1.595(13) yes
C(41) C(44) 1.514(12) yes
C(44) C(45) 1.527(13) yes
C(44) C(46) 1.526(13) yes
C(46) C(47) 1.537(13) yes
C(47) C(48) 1.553(16) yes
Cl(1A) C(49A) 1.69(5) yes
Cl(1A) Cl(1B) 0.47(6) yes
Cl(1A) C(49B) 1.43(5) yes
C(49A) Cl(1B) 1.98(5) yes
C(49A) C(49B) 0.46(3) yes
C(49A) C(50B) 1.40(3) yes
C(49A) C(54B) 1.23(4) yes
C(51A) C(52A) 1.40(3) yes
C(51A) C(52B) 1.02(3) yes
C(51A) C(53B) 0.52(3) yes
C(51A) C(54B) 1.83(3) yes
C(52A) C(53A) 1.40(4) yes
C(52A) C(51B) 1.41(3) yes
C(52A) C(52B) 0.50(3) yes
C(52A) C(53B) 1.84(4) yes
C(53A) C(50B) 1.60(4) yes
C(53A) C(51B) 0.44(4) yes
C(53A) C(52B) 1.54(4) yes
C(55A) C(54B) 1.37(3) yes
Cl(1B) C(49B) 1.65(5) yes
C(49B) C(50B) 1.42(3) yes
C(49B) C(54B) 1.40(4) yes
C(50B) C(51B) 1.38(3) yes
C(50B) C(55B) 1.51(3) yes
C(51B) C(52B) 1.42(3) yes
C(52B) C(53B) 1.40(4) yes
C(53B) C(54B) 1.40(4) yes
O(1) H(37) 0.830 no
O(2) H(38) 0.830 no
O(3) H(39) 0.830 no
O(5) H(78) 0.830 no
O(6) H(79) 0.830 no
O(7) H(80) 0.830 no
N(1) H(40) 0.870 no
N(1) H(41) 0.870 no
N(2) H(81) 0.870 no
N(2) H(82) 0.870 no
C(1) H(1) 0.980 no
C(1) H(2) 0.980 no
C(2) H(3) 0.980 no
C(2) H(4) 0.980 no
C(3) H(5) 0.990 no
C(4) H(6) 0.980 no
C(4) H(7) 0.980 no
C(5) H(8) 0.990 no
C(6) H(9) 0.980 no
C(6) H(10) 0.980 no
C(7) H(11) 0.990 no
C(8) H(12) 0.990 no
C(9) H(13) 0.990 no
C(11) H(14) 0.980 no
C(11) H(15) 0.980 no
C(12) H(16) 0.990 no
C(14) H(17) 0.990 no
C(15) H(18) 0.980 no
C(15) H(19) 0.980 no
C(16) H(20) 0.980 no
C(16) H(21) 0.980 no
C(17) H(22) 0.990 no
C(18) H(23) 0.970 no
C(18) H(24) 0.970 no
C(18) H(25) 0.970 no
C(19) H(26) 0.970 no
C(19) H(27) 0.970 no
C(19) H(28) 0.970 no
C(20) H(29) 0.990 no
C(21) H(30) 0.970 no
C(21) H(31) 0.970 no
C(21) H(32) 0.970 no
C(22) H(33) 0.980 no
C(22) H(34) 0.980 no
C(23) H(35) 0.980 no
C(23) H(36) 0.980 no
C(25) H(42) 0.980 no
C(25) H(43) 0.980 no
C(26) H(44) 0.980 no
C(26) H(45) 0.980 no
C(27) H(46) 0.990 no
C(28) H(47) 0.980 no
C(28) H(48) 0.980 no
C(29) H(49) 0.990 no
C(30) H(50) 0.980 no
C(30) H(51) 0.980 no
C(31) H(52) 0.990 no
C(32) H(53) 0.990 no
C(33) H(54) 0.990 no
C(35) H(55) 0.980 no
C(35) H(56) 0.980 no
C(36) H(57) 0.990 no
C(38) H(58) 0.990 no
C(39) H(59) 0.980 no
C(39) H(60) 0.980 no
C(40) H(61) 0.980 no
C(40) H(62) 0.980 no
C(41) H(63) 0.990 no
C(42) H(64) 0.970 no
C(42) H(65) 0.970 no
C(42) H(66) 0.970 no
C(43) H(67) 0.970 no
C(43) H(68) 0.970 no
C(43) H(69) 0.970 no
C(44) H(70) 0.990 no
C(45) H(71) 0.970 no
C(45) H(72) 0.970 no
C(45) H(73) 0.970 no
C(46) H(74) 0.980 no
C(46) H(75) 0.980 no
C(47) H(76) 0.980 no
C(47) H(77) 0.980 no
C(51A) H(83A) 0.940 no
C(51A) H(85B) 1.101 no
C(52A) H(84A) 0.940 no
C(52A) H(84B) 0.713 no
C(53A) H(85A) 0.940 no
C(53A) H(83B) 0.809 no
C(55A) H(87A) 0.970 no
C(55A) H(88A) 0.970 no
C(55A) H(89A) 0.970 no
C(55A) H(86B) 0.657 no
C(50B) H(86A) 0.868 no
C(51B) H(85A) 1.257 no
C(51B) H(83B) 0.940 no
C(52B) H(84B) 0.940 no
C(53B) H(83A) 1.099 no
C(53B) H(85B) 0.940 no
C(54B) H(86B) 0.940 no
C(55B) H(86A) 0.716 no
C(55B) H(87B) 0.970 no
C(55B) H(88B) 0.970 no
C(55B) H(89B) 0.970 no
H(83A) H(85B) 0.628 no
H(84A) H(84B) 0.539 no
H(85A) H(83B) 0.555 no

loop_
_geom_contact_atom_site_label_1
_geom_contact_atom_site_label_2
_geom_contact_distance
_geom_contact_site_symmetry_2
O(1) O(4) 2.704(10) 1_554
O(1) O(7) 2.732(9) 2_745
O(1) C(36) 3.463(11) 2_745
O(2) O(8) 3.112(9) 2_645
O(2) N(2) 3.498(10) 2_645
O(2) C(1) 3.362(11) 1_455
O(2) C(47) 3.371(11) 2_645
O(2) C(48) 3.034(12) 2_645
O(3) O(5) 2.735(9) 2_746
O(3) N(2) 2.959(11) 2_645
O(3) C(27) 3.534(11) 2_746
O(4) O(1) 2.704(10) 1_556
O(4) O(6) 3.113(10) 2_646
O(4) C(3) 3.437(12) 1_556
O(4) C(38) 3.434(11) 2_646
O(5) O(3) 2.735(9) 2_756
O(5) O(8) 2.694(10) 1_556
O(5) C(12) 3.500(11) 2_756
O(6) O(4) 3.113(10) 2_656
O(6) N(1) 3.498(10) 2_656
O(6) C(23) 3.461(11) 2_656
O(6) C(24) 3.080(12) 2_656
O(6) C(25) 3.429(11) 1_455
O(7) O(1) 2.732(9) 2_755
O(7) N(1) 2.933(11) 2_656
O(8) O(2) 3.112(9) 2_655
O(8) O(5) 2.694(10) 1_554
O(8) C(14) 3.409(12) 2_655
O(8) C(27) 3.442(12) 1_554
N(1) O(6) 3.498(10) 2_646
N(1) O(7) 2.933(11) 2_646
N(2) O(2) 3.498(10) 2_655
N(2) O(3) 2.959(11) 2_655
C(1) O(2) 3.362(11) 1_655
C(3) O(4) 3.437(12) 1_554
C(12) O(5) 3.500(11) 2_746
C(14) O(8) 3.409(12) 2_645
C(18) C(54B) 3.50(3) .
C(23) O(6) 3.461(11) 2_646
C(24) O(6) 3.080(12) 2_646
C(25) O(6) 3.429(11) 1_655
C(27) O(3) 3.534(11) 2_756
C(27) O(8) 3.442(12) 1_556
C(36) O(1) 3.463(11) 2_755
C(38) O(4) 3.434(11) 2_656
C(47) O(2) 3.371(11) 2_655
C(48) O(2) 3.034(12) 2_655
C(50A) Cl(1A) 2.72(4) .
C(50A) C(49A) 1.39(3) .
C(50A) C(51A) 1.41(3) .
C(50A) C(52A) 2.49(3) .
C(50A) C(53A) 2.81(3) .
C(50A) C(55A) 1.48(2) .
C(50A) Cl(1B) 3.07(5) .
C(50A) C(49B) 1.65(3) .
C(50A) C(50B) 2.43(3) .
C(50A) C(51B) 2.60(3) .
C(50A) C(52B) 2.07(3) .
C(50A) C(53B) 1.02(4) .
C(50A) C(54B) 0.44(3) .
C(54A) Cl(1A) 2.70(5) .
C(54A) C(49A) 1.42(3) .
C(54A) C(51A) 2.70(4) .
C(54A) C(52A) 2.41(4) .
C(54A) C(53A) 1.38(4) .
C(54A) Cl(1B) 2.81(5) .
C(54A) C(49B) 1.55(3) .
C(54A) C(50B) 0.36(3) .
C(54A) C(51B) 1.24(4) .
C(54A) C(52B) 2.28(4) .
C(54A) C(53B) 2.71(4) .
C(54A) C(54B) 2.41(4) .
C(54A) C(55B) 1.65(4) .
Cl(1A) C(50A) 2.72(4) .
Cl(1A) C(54A) 2.70(5) .
Cl(1A) C(55A) 3.11(4) .
Cl(1A) C(50B) 2.56(5) .
Cl(1A) C(54B) 2.35(5) .
Cl(1A) C(55B) 2.94(5) .
C(49A) C(50A) 1.39(3) .
C(49A) C(54A) 1.42(3) .
C(49A) C(51A) 2.42(3) .
C(49A) C(52A) 2.89(3) .
C(49A) C(53A) 2.47(3) .
C(49A) C(55A) 2.51(3) .
C(49A) C(51B) 2.27(3) .
C(49A) C(52B) 2.56(3) .
C(49A) C(53B) 2.18(4) .
C(49A) C(55B) 2.58(3) .
C(51A) C(50A) 1.41(3) .
C(51A) C(54A) 2.70(4) .
C(51A) C(49A) 2.42(3) .
C(51A) C(53A) 2.37(3) .
C(51A) C(55A) 2.49(2) .
C(51A) C(49B) 2.72(3) .
C(51A) C(50B) 2.82(3) .
C(51A) C(51B) 2.23(3) .
C(52A) C(50A) 2.49(3) .
C(52A) C(54A) 2.41(4) .
C(52A) C(49A) 2.89(3) .
C(52A) C(49B) 3.18(3) .
C(52A) C(50B) 2.59(3) .
C(52A) C(54B) 2.86(3) .
C(53A) C(50A) 2.81(3) .
C(53A) C(54A) 1.38(4) .
C(53A) C(49A) 2.47(3) .
C(53A) C(51A) 2.37(3) .
C(53A) C(49B) 2.70(3) .
C(53A) C(53B) 2.63(4) .
C(53A) C(54B) 3.03(4) .
C(53A) C(55B) 2.65(3) .
C(55A) C(50A) 1.48(2) .
C(55A) Cl(1A) 3.11(4) .
C(55A) C(49A) 2.51(3) .
C(55A) C(51A) 2.49(2) .
C(55A) Cl(1B) 3.50(5) .
C(55A) C(49B) 2.64(3) .
C(55A) C(52B) 3.39(3) .
C(55A) C(53B) 2.04(3) .
Cl(1B) C(50A) 3.07(5) .
Cl(1B) C(54A) 2.81(5) .
Cl(1B) C(55A) 3.50(5) .
Cl(1B) C(50B) 2.64(5) .
Cl(1B) C(54B) 2.70(5) .
Cl(1B) C(55B) 2.81(5) .
C(49B) C(50A) 1.65(3) .
C(49B) C(54A) 1.55(3) .
C(49B) C(51A) 2.72(3) .
C(49B) C(52A) 3.18(3) .
C(49B) C(53A) 2.70(3) .
C(49B) C(55A) 2.64(3) .
C(49B) C(51B) 2.45(3) .
C(49B) C(52B) 2.83(3) .
C(49B) C(53B) 2.44(4) .
C(49B) C(55B) 2.46(3) .
C(50B) C(50A) 2.43(3) .
C(50B) C(54A) 0.36(3) .
C(50B) Cl(1A) 2.56(5) .
C(50B) C(51A) 2.82(3) .
C(50B) C(52A) 2.59(3) .
C(50B) Cl(1B) 2.64(5) .
C(50B) C(52B) 2.42(3) .
C(50B) C(53B) 2.78(4) .
C(50B) C(54B) 2.41(4) .
C(51B) C(50A) 2.60(3) .
C(51B) C(54A) 1.24(4) .
C(51B) C(49A) 2.27(3) .
C(51B) C(51A) 2.23(3) .
C(51B) C(49B) 2.45(3) .
C(51B) C(53B) 2.43(4) .
C(51B) C(54B) 2.80(3) .
C(51B) C(55B) 2.55(3) .
C(52B) C(50A) 2.07(3) .
C(52B) C(54A) 2.28(4) .
C(52B) C(49A) 2.56(3) .
C(52B) C(55A) 3.39(3) .
C(52B) C(49B) 2.83(3) .
C(52B) C(50B) 2.42(3) .
C(52B) C(54B) 2.42(4) .
C(53B) C(50A) 1.02(4) .
C(53B) C(54A) 2.71(4) .
C(53B) C(49A) 2.18(4) .
C(53B) C(53A) 2.63(4) .
C(53B) C(55A) 2.04(3) .
C(53B) C(49B) 2.44(4) .
C(53B) C(50B) 2.78(4) .
C(53B) C(51B) 2.43(4) .
C(54B) C(18) 3.50(3) .
C(54B) C(50A) 0.44(3) .
C(54B) C(54A) 2.41(4) .
C(54B) Cl(1A) 2.35(5) .
C(54B) C(52A) 2.86(3) .
C(54B) C(53A) 3.03(4) .
C(54B) Cl(1B) 2.70(5) .
C(54B) C(50B) 2.41(4) .
C(54B) C(51B) 2.80(3) .
C(54B) C(52B) 2.42(4) .
C(55B) C(54A) 1.65(4) .
C(55B) Cl(1A) 2.94(5) .
C(55B) C(49A) 2.58(3) .
C(55B) C(53A) 2.65(3) .
C(55B) Cl(1B) 2.81(5) .
C(55B) C(49B) 2.46(3) .
C(55B) C(51B) 2.55(3) .
O(1) H(57) 3.085 2_745
O(1) H(61) 3.420 2_645
O(1) H(71) 2.884 2_745
O(1) H(73) 3.473 2_745
O(1) H(77) 3.578 2_645
O(1) H(80) 1.932 2_745
O(1) H(82) 3.213 2_645
O(2) H(2) 2.466 1_455
O(2) H(4) 3.404 1_455
O(2) H(14) 2.898 1_455
O(2) H(76) 3.087 2_645
O(2) H(77) 3.384 2_645
O(3) H(44) 3.052 2_746
O(3) H(46) 3.500 2_746
O(3) H(78) 2.804 2_746
O(3) H(81) 2.115 2_645
O(3) H(82) 3.523 2_645
O(4) H(5) 3.434 1_556
O(4) H(6) 3.002 1_556
O(4) H(37) 1.875 1_556
O(4) H(58) 2.493 2_646
O(4) H(60) 3.401 2_646
O(4) H(61) 3.559 2_646
O(4) H(63) 3.299 2_646
O(4) H(79) 2.394 2_646
O(5) H(16) 3.160 2_756
O(5) H(21) 3.200 2_656
O(5) H(30) 2.939 2_756
O(5) H(35) 3.507 2_656
O(5) H(39) 1.905 2_756
O(5) H(41) 3.157 2_656
O(6) H(35) 3.429 2_656
O(6) H(36) 3.212 2_656
O(6) H(42) 2.480 1_455
O(6) H(56) 2.764 1_455
O(7) H(4) 3.288 2_755
O(7) H(5) 3.588 2_755
O(7) H(37) 2.962 2_755
O(7) H(40) 2.075 2_656
O(7) H(41) 3.469 2_656
O(8) H(17) 2.472 2_655
O(8) H(18) 3.315 2_655
O(8) H(21) 3.559 2_655
O(8) H(22) 3.269 2_655
O(8) H(38) 2.369 2_655
O(8) H(46) 3.429 1_554
O(8) H(48) 2.977 1_554
O(8) H(78) 1.930 1_554
N(1) H(30) 3.465 1_455
N(1) H(31) 3.269 1_455
N(1) H(45) 3.192 2_646
N(1) H(47) 3.017 2_646
N(1) H(54) 2.820 2_646
N(1) H(58) 3.075 2_646
N(1) H(79) 3.146 2_646
N(1) H(80) 3.389 2_646
N(2) H(3) 3.318 2_655
N(2) H(7) 3.046 2_655
N(2) H(13) 2.857 2_655
N(2) H(17) 3.090 2_655
N(2) H(38) 3.121 2_655
N(2) H(39) 3.366 2_655
N(2) H(71) 3.467 1_455
N(2) H(72) 3.243 1_455
C(1) H(10) 3.189 1_655
C(1) H(11) 3.589 1_655
C(1) H(85A) 3.173 1_554
C(1) H(83B) 3.398 1_554
C(2) H(71) 3.230 2_745
C(2) H(76) 3.306 2_745
C(2) H(80) 3.176 2_745
C(3) H(33) 3.174 1_554
C(3) H(80) 2.855 2_745
C(4) H(33) 3.379 1_554
C(5) H(84A) 3.311 1_554
C(5) H(85A) 3.356 1_554
C(5) H(83B) 3.408 1_554
C(6) H(2) 3.219 1_455
C(6) H(64) 3.411 .
C(6) H(84A) 3.579 1_554
C(7) H(2) 2.933 1_455
C(7) H(14) 3.463 1_455
C(7) H(68) 3.442 .
C(8) H(67) 3.577 .
C(8) H(68) 3.543 .
C(9) H(81) 3.480 2_645
C(10) H(85A) 3.424 1_554
C(11) H(11) 3.543 1_655
C(11) H(18) 2.996 1_655
C(12) H(18) 3.134 1_655
C(12) H(78) 3.504 2_746
C(12) H(81) 3.362 2_645
C(15) H(14) 3.521 1_455
C(15) H(16) 3.241 1_455
C(15) H(69) 3.575 .
C(16) H(16) 3.537 1_455
C(16) H(89B) 3.465 1_455
C(18) H(69) 3.392 .
C(18) H(89A) 3.051 .
C(19) H(52) 3.114 1_655
C(19) H(59) 3.135 1_655
C(19) H(85A) 3.122 1_554
C(19) H(83B) 3.550 1_554
C(21) H(41) 3.066 1_655
C(21) H(45) 3.536 2_746
C(21) H(89B) 3.257 .
C(22) H(5) 3.352 1_556
C(22) H(89B) 3.381 1_455
C(23) H(37) 3.530 1_556
C(23) H(47) 3.492 2_646
C(23) H(79) 3.239 2_646
C(24) H(6) 3.445 1_556
C(24) H(37) 2.957 1_556
C(24) H(47) 3.320 2_646
C(24) H(54) 3.515 2_646
C(24) H(58) 3.026 2_646
C(24) H(79) 2.609 2_646
C(25) H(50) 3.348 1_655
C(25) H(89A) 3.533 .
C(26) H(30) 3.165 2_756
C(26) H(36) 3.305 2_756
C(26) H(39) 3.106 2_756
C(26) H(41) 3.595 2_656
C(27) H(39) 2.784 2_756
C(27) H(75) 3.290 1_556
C(28) H(75) 3.398 1_556
C(30) H(42) 3.365 1_455
C(30) H(87A) 3.448 1_455
C(31) H(28) 3.493 1_455
C(31) H(42) 3.110 1_455
C(31) H(56) 3.502 1_455
C(33) H(40) 3.415 2_656
C(35) H(60) 3.076 1_655
C(35) H(79) 3.504 1_655
C(36) H(37) 3.564 2_755
C(36) H(40) 3.284 2_656
C(36) H(60) 3.262 1_655
C(38) H(40) 3.554 2_656
C(39) H(27) 3.355 1_455
C(39) H(57) 3.398 1_455
C(42) H(9) 3.380 .
C(42) H(83A) 3.578 1_554
C(42) H(84A) 3.208 1_554
C(42) H(84B) 3.318 1_554
C(42) H(87B) 3.339 1_454
C(43) H(11) 3.497 .
C(43) H(12) 2.953 .
C(43) H(19) 3.260 .
C(43) H(24) 3.442 .
C(43) H(26) 3.578 .
C(45) H(82) 3.044 1_655
C(45) H(83A) 3.467 1_554
C(45) H(88A) 3.314 1_554
C(45) H(85B) 3.595 1_554
C(46) H(46) 3.486 1_554
C(46) H(87A) 3.465 1_454
C(47) H(7) 3.494 2_655
C(47) H(38) 3.128 2_655
C(47) H(78) 3.542 1_554
C(48) H(7) 3.366 2_655
C(48) H(13) 3.516 2_655
C(48) H(17) 2.970 2_655
C(48) H(38) 2.518 2_655
C(48) H(48) 3.454 1_554
C(48) H(78) 2.958 1_554
H(1) H(10) 2.878 1_655
H(1) C(53A) 3.223 1_554
H(1) C(51B) 3.447 1_554
H(1) H(85A) 2.305 1_554
H(1) H(83B) 2.524 1_554
H(1) H(87B) 3.399 1_554
H(2) O(2) 2.466 1_655
H(2) C(6) 3.219 1_655
H(2) C(7) 2.933 1_655
H(2) H(10) 2.604 1_655
H(2) H(11) 2.656 1_655
H(2) H(38) 2.935 1_655
H(3) N(2) 3.318 2_645
H(3) H(71) 2.694 2_745
H(3) H(76) 2.792 2_745
H(3) H(80) 3.441 2_745
H(3) H(81) 3.208 2_645
H(3) H(82) 2.968 2_645
H(4) O(2) 3.404 1_655
H(4) O(7) 3.288 2_745
H(4) H(63) 3.499 2_745
H(4) H(71) 3.049 2_745
H(4) H(76) 2.914 2_745
H(4) H(77) 3.459 2_745
H(4) H(80) 2.721 2_745
H(5) O(4) 3.434 1_554
H(5) O(7) 3.588 2_745
H(5) C(22) 3.352 1_554
H(5) H(31) 2.963 1_554
H(5) H(33) 2.413 1_554
H(5) H(80) 2.966 2_745
H(5) H(85A) 3.465 1_554
H(5) H(83B) 3.236 1_554
H(6) O(4) 3.002 1_554
H(6) C(24) 3.445 1_554
H(6) H(33) 2.848 1_554
H(7) N(2) 3.046 2_645
H(7) C(47) 3.494 2_645
H(7) C(48) 3.366 2_645
H(7) H(77) 2.916 2_645
H(7) H(81) 3.415 2_645
H(7) H(82) 2.874 2_645
H(8) H(33) 3.319 1_554
H(8) C(52A) 2.990 1_554
H(8) C(53A) 3.051 1_554
H(8) C(51B) 3.219 1_554
H(8) C(52B) 3.401 1_554
H(8) H(84A) 2.410 1_554
H(8) H(85A) 2.530 1_554
H(8) H(83B) 2.515 1_554
H(8) H(84B) 2.889 1_554
H(9) C(42) 3.380 .
H(9) H(53) 3.495 .
H(9) H(55) 3.436 .
H(9) H(64) 2.541 .
H(9) H(66) 3.587 .
H(9) H(67) 3.434 .
H(9) H(68) 3.267 .
H(9) H(84A) 3.195 1_554
H(10) C(1) 3.189 1_455
H(10) H(1) 2.878 1_455
H(10) H(2) 2.604 1_455
H(10) H(64) 3.455 .
H(10) H(84A) 3.584 1_554
H(10) H(87B) 3.207 1_454
H(11) C(1) 3.589 1_455
H(11) C(11) 3.543 1_455
H(11) C(43) 3.497 .
H(11) H(2) 2.656 1_455
H(11) H(14) 2.972 1_455
H(11) H(15) 3.170 1_455
H(11) H(28) 3.119 1_455
H(11) H(68) 2.754 .
H(12) C(43) 2.953 .
H(12) H(67) 2.630 .
H(12) H(68) 2.842 .
H(12) H(69) 2.888 .
H(13) N(2) 2.857 2_645
H(13) C(48) 3.516 2_645
H(13) H(81) 2.610 2_645
H(13) H(82) 3.083 2_645
H(14) O(2) 2.898 1_655
H(14) C(7) 3.463 1_655
H(14) C(15) 3.521 1_655
H(14) H(11) 2.972 1_655
H(14) H(18) 2.575 1_655
H(14) H(38) 2.751 1_655
H(15) H(11) 3.170 1_655
H(15) H(18) 2.850 1_655
H(15) H(19) 3.528 1_655
H(15) H(51) 3.435 1_655
H(16) O(5) 3.160 2_746
H(16) C(15) 3.241 1_655
H(16) C(16) 3.537 1_655
H(16) H(18) 2.467 1_655
H(16) H(19) 3.546 1_655
H(16) H(21) 3.043 1_655
H(16) H(78) 3.197 2_746
H(17) O(8) 2.472 2_645
H(17) N(2) 3.090 2_645
H(17) C(48) 2.970 2_645
H(17) H(81) 2.765 2_645
H(18) O(8) 3.315 2_645
H(18) C(11) 2.996 1_455
H(18) C(12) 3.134 1_455
H(18) H(14) 2.575 1_455
H(18) H(15) 2.850 1_455
H(18) H(16) 2.467 1_455
H(18) H(78) 3.435 2_646
H(19) C(43) 3.260 .
H(19) H(15) 3.528 1_455
H(19) H(16) 3.546 1_455
H(19) H(68) 3.019 .
H(19) H(69) 2.667 .
H(19) Cl(1B) 3.408 1_455
H(20) H(32) 3.497 1_455
H(20) Cl(1A) 3.577 1_455
H(20) Cl(1B) 3.117 1_455
H(20) C(55B) 3.176 1_455
H(20) H(88B) 2.742 1_455
H(20) H(89B) 2.742 1_455
H(21) O(5) 3.200 2_646
H(21) O(8) 3.559 2_645
H(21) H(16) 3.043 1_455
H(21) H(32) 3.020 1_455
H(21) H(78) 3.199 2_646
H(21) H(89B) 3.303 1_455
H(22) O(8) 3.269 2_645
H(22) H(44) 3.276 2_746
H(22) H(81) 3.536 2_645
H(23) H(69) 3.021 .
H(23) C(50A) 3.244 .
H(23) C(51A) 3.584 .
H(23) C(55A) 3.240 .
H(23) C(53B) 3.190 .
H(23) C(54B) 3.127 .
H(23) H(89A) 2.512 .
H(23) H(85B) 3.216 .
H(23) H(86B) 3.285 .
H(24) C(43) 3.442 .
H(24) H(51) 3.398 1_655
H(24) H(67) 3.159 .
H(24) H(69) 2.882 .
H(24) H(89A) 3.039 .
H(25) C(50A) 3.313 .
H(25) Cl(1A) 3.353 .
H(25) C(49A) 3.261 .
H(25) C(55A) 3.546 .
H(25) Cl(1B) 3.275 .
H(25) C(49B) 2.915 .
H(25) C(50B) 3.585 .
H(25) C(54B) 3.053 .
H(25) H(89A) 3.121 .
H(25) H(86B) 3.298 .
H(26) C(43) 3.578 .
H(26) H(52) 2.806 1_655
H(26) H(55) 3.178 .
H(26) H(59) 3.246 1_655
H(26) H(67) 2.757 .
H(27) C(39) 3.355 1_655
H(27) H(52) 3.259 1_655
H(27) H(53) 3.476 1_655
H(27) H(59) 2.430 1_655
H(27) H(60) 3.568 1_655
H(27) C(52A) 3.390 1_554
H(27) C(53A) 2.953 1_554
H(27) C(51B) 3.361 1_554
H(27) H(84A) 3.197 1_554
H(27) H(85A) 2.257 1_554
H(27) H(83B) 2.726 1_554
H(28) C(31) 3.493 1_655
H(28) H(11) 3.119 1_655
H(28) H(51) 3.217 1_655
H(28) H(52) 2.778 1_655
H(28) H(53) 3.041 1_655
H(28) H(59) 3.288 1_655
H(29) C(50A) 3.560 .
H(29) C(54A) 3.542 .
H(29) C(51A) 3.280 .
H(29) C(52A) 3.238 .
H(29) C(53A) 3.432 .
H(29) C(50B) 3.343 .
H(29) C(51B) 3.026 .
H(29) C(52B) 2.944 .
H(29) C(53B) 3.186 .
H(29) H(84A) 3.586 .
H(29) H(83B) 3.407 .
H(29) H(84B) 3.296 .
H(29) H(85B) 3.566 .
H(29) H(88B) 3.595 1_455
H(30) O(5) 2.939 2_746
H(30) N(1) 3.465 1_655
H(30) C(26) 3.165 2_746
H(30) H(41) 2.728 1_655
H(30) H(44) 2.948 2_746
H(30) H(45) 2.646 2_746
H(31) N(1) 3.269 1_655
H(31) H(5) 2.963 1_556
H(31) H(40) 3.296 1_655
H(31) H(41) 2.755 1_655
H(31) C(50B) 3.491 .
H(31) C(51B) 3.423 .
H(31) C(55B) 3.585 .
H(31) H(86A) 3.595 .
H(31) H(83B) 3.297 .
H(31) H(89B) 2.882 .
H(32) H(20) 3.497 1_655
H(32) H(21) 3.020 1_655
H(32) H(41) 3.225 1_655
H(32) C(54A) 3.565 .
H(32) C(49B) 3.590 .
H(32) C(50B) 3.234 .
H(32) C(55B) 3.403 .
H(32) H(86A) 3.446 .
H(32) H(89B) 2.743 .
H(33) C(3) 3.174 1_556
H(33) C(4) 3.379 1_556
H(33) H(5) 2.413 1_556
H(33) H(6) 2.848 1_556
H(33) H(8) 3.319 1_556
H(33) H(37) 3.281 1_556
H(33) H(83B) 3.461 .
H(34) C(55B) 3.115 1_455
H(34) H(87B) 3.362 1_455
H(34) H(88B) 3.136 1_455
H(34) H(89B) 2.417 1_455
H(35) O(5) 3.507 2_646
H(35) O(6) 3.429 2_646
H(35) H(44) 3.328 2_746
H(35) H(47) 2.895 2_646
H(35) H(79) 3.424 2_646
H(36) O(6) 3.212 2_646
H(36) C(26) 3.305 2_746
H(36) H(37) 3.285 1_556
H(36) H(44) 2.964 2_746
H(36) H(45) 2.786 2_746
H(36) H(56) 3.492 2_746
H(36) H(79) 3.015 2_646
H(37) O(4) 1.875 1_554
H(37) O(7) 2.962 2_745
H(37) C(23) 3.530 1_554
H(37) C(24) 2.957 1_554
H(37) C(36) 3.564 2_745
H(37) H(33) 3.281 1_554
H(37) H(36) 3.285 1_554
H(37) H(57) 3.153 2_745
H(37) H(61) 3.221 2_645
H(37) H(71) 3.551 2_745
H(37) H(77) 3.474 2_645
H(37) H(80) 2.272 2_745
H(38) O(8) 2.369 2_645
H(38) N(2) 3.121 2_645
H(38) C(47) 3.128 2_645
H(38) C(48) 2.518 2_645
H(38) H(2) 2.935 1_455
H(38) H(14) 2.751 1_455
H(38) H(76) 2.888 2_645
H(38) H(77) 3.354 2_645
H(38) H(78) 3.517 2_646
H(38) H(81) 3.333 2_645
H(39) O(5) 1.905 2_746
H(39) N(2) 3.366 2_645
H(39) C(26) 3.106 2_746
H(39) C(27) 2.784 2_746
H(39) H(44) 2.645 2_746
H(39) H(45) 3.423 2_746
H(39) H(46) 2.852 2_746
H(39) H(78) 2.021 2_746
H(39) H(81) 2.497 2_645
H(40) O(7) 2.075 2_646
H(40) C(33) 3.415 2_646
H(40) C(36) 3.284 2_646
H(40) C(38) 3.554 2_646
H(40) H(31) 3.296 1_455
H(40) H(45) 3.110 2_646
H(40) H(47) 3.379 2_646
H(40) H(54) 2.530 2_646
H(40) H(58) 2.694 2_646
H(40) H(63) 3.480 2_646
H(40) H(79) 3.292 2_646
H(40) H(80) 2.523 2_646
H(41) O(5) 3.157 2_646
H(41) O(7) 3.469 2_646
H(41) C(21) 3.066 1_455
H(41) C(26) 3.595 2_646
H(41) H(30) 2.728 1_455
H(41) H(31) 2.755 1_455
H(41) H(32) 3.225 1_455
H(41) H(45) 2.805 2_646
H(41) H(47) 2.862 2_646
H(41) H(54) 3.047 2_646
H(42) O(6) 2.480 1_655
H(42) C(30) 3.365 1_655
H(42) C(31) 3.110 1_655
H(42) H(50) 2.710 1_655
H(42) H(52) 2.962 1_655
H(42) H(79) 2.965 1_655
H(43) H(50) 3.066 1_655
H(43) C(55A) 3.054 .
H(43) H(87A) 3.116 .
H(43) H(88A) 2.956 .
H(43) H(89A) 2.595 .
H(43) H(86B) 3.564 .
H(44) O(3) 3.052 2_756
H(44) H(22) 3.276 2_756
H(44) H(30) 2.948 2_756
H(44) H(35) 3.328 2_756
H(44) H(36) 2.964 2_756
H(44) H(39) 2.645 2_756
H(44) H(81) 3.361 1_656
H(45) N(1) 3.192 2_656
H(45) C(21) 3.536 2_756
H(45) H(30) 2.646 2_756
H(45) H(36) 2.786 2_756
H(45) H(39) 3.423 2_756
H(45) H(40) 3.110 2_656
H(45) H(41) 2.805 2_656
H(46) O(3) 3.500 2_756
H(46) O(8) 3.429 1_556
H(46) C(46) 3.486 1_556
H(46) H(39) 2.852 2_756
H(46) H(72) 3.078 1_556
H(46) H(75) 2.559 1_556
H(46) H(81) 3.552 1_656
H(47) N(1) 3.017 2_656
H(47) C(23) 3.492 2_656
H(47) C(24) 3.320 2_656
H(47) H(35) 2.895 2_656
H(47) H(40) 3.379 2_656
H(47) H(41) 2.862 2_656
H(48) O(8) 2.977 1_556
H(48) C(48) 3.454 1_556
H(48) H(75) 2.810 1_556
H(48) H(87A) 3.213 1_455
H(49) H(75) 3.359 1_556
H(49) Cl(1A) 3.017 1_455
H(49) Cl(1B) 3.063 1_455
H(49) H(87A) 3.384 1_455
H(50) C(25) 3.348 1_455
H(50) H(42) 2.710 1_455
H(50) H(43) 3.066 1_455
H(50) H(67) 3.534 1_455
H(50) C(55A) 3.383 1_455
H(50) H(87A) 2.648 1_455
H(50) H(89A) 3.275 1_455
H(50) H(86B) 3.339 1_455
H(51) H(15) 3.435 1_455
H(51) H(24) 3.398 1_455
H(51) H(28) 3.217 1_455
H(52) C(19) 3.114 1_455
H(52) H(26) 2.806 1_455
H(52) H(27) 3.259 1_455
H(52) H(28) 2.778 1_455
H(52) H(42) 2.962 1_455
H(52) H(55) 3.139 1_455
H(52) H(56) 3.129 1_455
H(52) H(67) 2.950 1_455
H(53) H(9) 3.495 .
H(53) H(27) 3.476 1_455
H(53) H(28) 3.041 1_455
H(54) N(1) 2.820 2_656
H(54) C(24) 3.515 2_656
H(54) H(40) 2.530 2_656
H(54) H(41) 3.047 2_656
H(55) H(9) 3.436 .
H(55) H(26) 3.178 .
H(55) H(52) 3.139 1_655
H(55) H(60) 2.798 1_655
H(56) O(6) 2.764 1_655
H(56) C(31) 3.502 1_655
H(56) H(36) 3.492 2_756
H(56) H(52) 3.129 1_655
H(56) H(60) 2.766 1_655
H(56) H(79) 2.618 1_655
H(57) O(1) 3.085 2_755
H(57) C(39) 3.398 1_655
H(57) H(37) 3.153 2_755
H(57) H(60) 2.570 1_655
H(57) H(61) 3.057 1_655
H(58) O(4) 2.493 2_656
H(58) N(1) 3.075 2_656
H(58) C(24) 3.026 2_656
H(58) H(40) 2.694 2_656
H(59) C(19) 3.135 1_455
H(59) H(26) 3.246 1_455
H(59) H(27) 2.430 1_455
H(59) H(28) 3.288 1_455
H(59) C(52A) 3.516 1_454
H(59) C(53A) 3.196 1_454
H(59) H(85A) 3.097 1_454
H(59) H(83B) 3.563 1_454
H(60) O(4) 3.401 2_656
H(60) C(35) 3.076 1_455
H(60) C(36) 3.262 1_455
H(60) H(27) 3.568 1_455
H(60) H(55) 2.798 1_455
H(60) H(56) 2.766 1_455
H(60) H(57) 2.570 1_455
H(61) O(1) 3.420 2_655
H(61) O(4) 3.559 2_656
H(61) H(37) 3.221 2_655
H(61) H(57) 3.057 1_455
H(61) H(73) 2.880 1_455
H(62) H(73) 3.593 1_455
H(62) C(50A) 2.968 1_454
H(62) C(54A) 3.018 1_454
H(62) C(49A) 2.869 1_454
H(62) C(51A) 3.151 1_454
H(62) C(52A) 3.283 1_454
H(62) C(53A) 3.127 1_454
H(62) C(49B) 3.308 1_454
H(62) C(50B) 3.333 1_454
H(62) C(51B) 3.339 1_454
H(62) C(52B) 3.302 1_454
H(62) C(53B) 3.285 1_454
H(62) C(54B) 3.156 1_454
H(62) H(86A) 3.596 1_454
H(62) H(86B) 3.505 1_454
H(63) O(4) 3.299 2_656
H(63) H(4) 3.499 2_755
H(63) H(40) 3.480 2_656
H(64) C(6) 3.411 .
H(64) H(9) 2.541 .
H(64) H(10) 3.455 .
H(64) H(84A) 3.172 1_554
H(64) H(84B) 3.430 1_554
H(64) H(87B) 3.544 1_454
H(65) C(51A) 3.128 1_554
H(65) C(52A) 3.031 1_554
H(65) C(52B) 3.238 1_554
H(65) C(53B) 3.563 1_554
H(65) H(83A) 2.715 1_554
H(65) H(84A) 2.584 1_554
H(65) H(84B) 2.601 1_554
H(65) H(85B) 3.296 1_554
H(65) H(87B) 3.364 1_454
H(65) H(88B) 3.562 1_454
H(66) H(9) 3.587 .
H(66) C(54A) 3.097 1_454
H(66) C(53A) 3.365 1_454
H(66) C(50B) 3.377 1_454
H(66) C(55B) 3.225 1_454
H(66) H(86A) 2.989 1_454
H(66) H(84A) 3.397 1_554
H(66) H(85A) 3.298 1_454
H(66) H(84B) 3.463 1_554
H(66) H(87B) 2.645 1_454
H(66) H(88B) 3.289 1_454
H(67) C(8) 3.577 .
H(67) H(9) 3.434 .
H(67) H(12) 2.630 .
H(67) H(24) 3.159 .
H(67) H(26) 2.757 .
H(67) H(50) 3.534 1_655
H(67) H(52) 2.950 1_655
H(68) C(7) 3.442 .
H(68) C(8) 3.543 .
H(68) H(9) 3.267 .
H(68) H(11) 2.754 .
H(68) H(12) 2.842 .
H(68) H(19) 3.019 .
H(69) C(15) 3.575 .
H(69) C(18) 3.392 .
H(69) H(12) 2.888 .
H(69) H(19) 2.667 .
H(69) H(23) 3.021 .
H(69) H(24) 2.882 .
H(69) H(89A) 2.946 .
H(70) Cl(1A) 3.063 1_454
H(70) C(49A) 3.222 1_454
H(70) Cl(1B) 3.344 1_454
H(70) C(49B) 3.436 1_454
H(70) H(83A) 2.882 1_554
H(70) H(85B) 3.135 1_554
H(70) H(88B) 3.443 1_454
H(71) O(1) 2.884 2_755
H(71) N(2) 3.467 1_655
H(71) C(2) 3.230 2_755
H(71) H(3) 2.694 2_755
H(71) H(4) 3.049 2_755
H(71) H(37) 3.551 2_755
H(71) H(81) 3.568 1_655
H(71) H(82) 2.756 1_655
H(72) N(2) 3.243 1_655
H(72) H(46) 3.078 1_554
H(72) H(81) 3.290 1_655
H(72) H(82) 2.711 1_655
H(72) C(55A) 3.500 1_554
H(72) H(83A) 3.297 1_554
H(72) H(88A) 2.561 1_554
H(72) H(85B) 3.252 1_554
H(73) O(1) 3.473 2_755
H(73) H(61) 2.880 1_655
H(73) H(62) 3.593 1_655
H(73) H(82) 3.172 1_655
H(73) C(51A) 3.481 1_554
H(73) H(83A) 3.051 1_554
H(73) H(88A) 3.240 1_554
H(73) H(85B) 3.282 1_554
H(74) C(50A) 3.215 1_454
H(74) Cl(1A) 3.431 1_454
H(74) C(49A) 3.264 1_454
H(74) C(55A) 3.078 1_454
H(74) C(49B) 3.566 1_454
H(74) C(54B) 3.172 1_454
H(74) H(87A) 2.752 1_454
H(74) H(88A) 2.878 1_454
H(74) H(86B) 2.856 1_454
H(75) C(27) 3.290 1_554
H(75) C(28) 3.398 1_554
H(75) H(46) 2.559 1_554
H(75) H(48) 2.810 1_554
H(75) H(49) 3.359 1_554
H(75) H(78) 3.278 1_554
H(75) Cl(1A) 3.451 1_454
H(75) H(87A) 3.272 1_454
H(76) O(2) 3.087 2_655
H(76) C(2) 3.306 2_755
H(76) H(3) 2.792 2_755
H(76) H(4) 2.914 2_755
H(76) H(38) 2.888 2_655
H(76) H(78) 3.295 1_554
H(77) O(1) 3.578 2_655
H(77) O(2) 3.384 2_655
H(77) H(4) 3.459 2_755
H(77) H(7) 2.916 2_655
H(77) H(37) 3.474 2_655
H(77) H(38) 3.354 2_655
H(78) O(3) 2.804 2_756
H(78) O(8) 1.930 1_556
H(78) C(12) 3.504 2_756
H(78) C(47) 3.542 1_556
H(78) C(48) 2.958 1_556
H(78) H(16) 3.197 2_756
H(78) H(18) 3.435 2_656
H(78) H(21) 3.199 2_656
H(78) H(38) 3.517 2_656
H(78) H(39) 2.021 2_756
H(78) H(75) 3.278 1_556
H(78) H(76) 3.295 1_556
H(79) O(4) 2.394 2_656
H(79) N(1) 3.146 2_656
H(79) C(23) 3.239 2_656
H(79) C(24) 2.609 2_656
H(79) C(35) 3.504 1_455
H(79) H(35) 3.424 2_656
H(79) H(36) 3.015 2_656
H(79) H(40) 3.292 2_656
H(79) H(42) 2.965 1_455
H(79) H(56) 2.618 1_455
H(80) O(1) 1.932 2_755
H(80) N(1) 3.389 2_656
H(80) C(2) 3.176 2_755
H(80) C(3) 2.855 2_755
H(80) H(3) 3.441 2_755
H(80) H(4) 2.721 2_755
H(80) H(5) 2.966 2_755
H(80) H(37) 2.272 2_755
H(80) H(40) 2.523 2_656
H(81) O(3) 2.115 2_655
H(81) C(9) 3.480 2_655
H(81) C(12) 3.362 2_655
H(81) H(3) 3.208 2_655
H(81) H(7) 3.415 2_655
H(81) H(13) 2.610 2_655
H(81) H(17) 2.765 2_655
H(81) H(22) 3.536 2_655
H(81) H(38) 3.333 2_655
H(81) H(39) 2.497 2_655
H(81) H(44) 3.361 1_454
H(81) H(46) 3.552 1_454
H(81) H(71) 3.568 1_455
H(81) H(72) 3.290 1_455
H(82) O(1) 3.213 2_655
H(82) O(3) 3.523 2_655
H(82) C(45) 3.044 1_455
H(82) H(3) 2.968 2_655
H(82) H(7) 2.874 2_655
H(82) H(13) 3.083 2_655
H(82) H(71) 2.756 1_455
H(82) H(72) 2.711 1_455
H(82) H(73) 3.172 1_455
H(82) H(88A) 3.532 1_454
C(50A) H(23) 3.244 .
C(50A) H(25) 3.313 .
C(50A) H(29) 3.560 .
C(50A) H(62) 2.968 1_656
C(50A) H(74) 3.215 1_656
C(50A) H(86A) 3.224 .
C(50A) H(83A) 2.028 .
C(50A) H(84A) 3.342 .
C(50A) H(87A) 2.022 .
C(50A) H(88A) 2.022 .
C(50A) H(89A) 2.022 .
C(50A) H(83B) 3.531 .
C(50A) H(84B) 2.883 .
C(50A) H(85B) 1.710 .
C(50A) H(86B) 1.205 .
C(54A) H(29) 3.542 .
C(54A) H(32) 3.565 .
C(54A) H(62) 3.018 1_656
C(54A) H(66) 3.097 1_656
C(54A) H(86A) 0.940 .
C(54A) H(84A) 3.272 .
C(54A) H(85A) 2.021 .
C(54A) H(83B) 1.888 .
C(54A) H(84B) 3.107 .
C(54A) H(86B) 3.268 .
C(54A) H(87B) 2.027 .
C(54A) H(88B) 2.181 .
C(54A) H(89B) 2.281 .
Cl(1A) H(20) 3.577 1_655
Cl(1A) H(25) 3.353 .
Cl(1A) H(49) 3.017 1_655
Cl(1A) H(70) 3.063 1_656
Cl(1A) H(74) 3.431 1_656
Cl(1A) H(75) 3.451 1_656
Cl(1A) H(86A) 2.779 .
Cl(1A) H(83A) 3.522 1_655
Cl(1A) H(87A) 2.596 .
Cl(1A) H(85B) 3.450 1_655
Cl(1A) H(86B) 2.463 .
Cl(1A) H(88B) 2.435 .
Cl(1A) H(89B) 3.456 .
C(49A) H(25) 3.261 .
C(49A) H(62) 2.869 1_656
C(49A) H(70) 3.222 1_656
C(49A) H(74) 3.264 1_656
C(49A) H(86A) 2.039 .
C(49A) H(83A) 3.254 .
C(49A) H(85A) 3.303 .
C(49A) H(87A) 2.551 .
C(49A) H(88A) 3.163 .
C(49A) H(89A) 3.073 .
C(49A) H(83B) 3.137 .
C(49A) H(84B) 3.492 .
C(49A) H(85B) 3.041 .
C(49A) H(86B) 1.930 .
C(49A) H(87B) 3.178 .
C(49A) H(88B) 2.635 .
C(49A) H(89B) 3.186 .
C(51A) H(23) 3.584 .
C(51A) H(29) 3.280 .
C(51A) H(62) 3.151 1_656
C(51A) H(65) 3.128 1_556
C(51A) H(73) 3.481 1_556
C(51A) H(84A) 2.065 .
C(51A) H(85A) 3.232 .
C(51A) H(87A) 3.284 .
C(51A) H(88A) 2.663 .
C(51A) H(89A) 2.797 .
C(51A) H(83B) 3.011 .
C(51A) H(84B) 1.567 .
C(51A) H(86B) 2.497 .
C(51A) H(88B) 3.232 1_455
C(52A) H(8) 2.990 1_556
C(52A) H(27) 3.390 1_556
C(52A) H(29) 3.238 .
C(52A) H(59) 3.516 1_656
C(52A) H(62) 3.283 1_656
C(52A) H(65) 3.031 1_556
C(52A) H(86A) 3.244 .
C(52A) H(83A) 2.020 .
C(52A) H(85A) 2.043 .
C(52A) H(83B) 1.855 .
C(52A) H(85B) 2.413 .
C(52A) H(88B) 3.450 1_455
C(53A) H(1) 3.223 1_556
C(53A) H(8) 3.051 1_556
C(53A) H(27) 2.953 1_556
C(53A) H(29) 3.432 .
C(53A) H(59) 3.196 1_656
C(53A) H(62) 3.127 1_656
C(53A) H(66) 3.365 1_656
C(53A) H(86A) 2.003 .
C(53A) H(83A) 3.221 .
C(53A) H(84A) 2.067 .
C(53A) H(84B) 2.066 .
C(53A) H(85B) 3.458 .
C(53A) H(87B) 2.648 .
C(53A) H(88B) 3.397 .
C(53A) H(89B) 3.102 .
C(55A) H(23) 3.240 .
C(55A) H(25) 3.546 .
C(55A) H(43) 3.054 .
C(55A) H(50) 3.383 1_655
C(55A) H(72) 3.500 1_556
C(55A) H(74) 3.078 1_656
C(55A) H(83A) 2.612 .
C(55A) H(85B) 2.065 .
Cl(1B) H(19) 3.408 1_655
Cl(1B) H(20) 3.117 1_655
Cl(1B) H(25) 3.275 .
Cl(1B) H(49) 3.063 1_655
Cl(1B) H(70) 3.344 1_656
Cl(1B) H(86A) 2.760 .
Cl(1B) H(83A) 3.404 1_655
Cl(1B) H(87A) 2.987 .
Cl(1B) H(85B) 3.298 1_655
Cl(1B) H(86B) 2.855 .
Cl(1B) H(88B) 2.246 .
Cl(1B) H(89B) 3.235 .
C(49B) H(25) 2.915 .
C(49B) H(32) 3.590 .
C(49B) H(62) 3.308 1_656
C(49B) H(70) 3.436 1_656
C(49B) H(74) 3.566 1_656
C(49B) H(86A) 2.010 .
C(49B) H(83A) 3.534 .
C(49B) H(85A) 3.505 .
C(49B) H(87A) 2.603 .
C(49B) H(88A) 3.390 .
C(49B) H(89A) 3.104 .
C(49B) H(83B) 3.296 .
C(49B) H(85B) 3.278 .
C(49B) H(86B) 2.037 .
C(49B) H(87B) 3.175 .
C(49B) H(88B) 2.463 .
C(49B) H(89B) 2.975 .
C(50B) H(25) 3.585 .
C(50B) H(29) 3.343 .
C(50B) H(31) 3.491 .
C(50B) H(32) 3.234 .
C(50B) H(62) 3.333 1_656
C(50B) H(66) 3.377 1_656
C(50B) H(84A) 3.452 .
C(50B) H(85A) 2.224 .
C(50B) H(83B) 2.023 .
C(50B) H(84B) 3.264 .
C(50B) H(86B) 3.258 .
C(50B) H(87B) 2.050 .
C(50B) H(88B) 2.050 .
C(50B) H(89B) 2.050 .
C(51B) H(1) 3.447 1_556
C(51B) H(8) 3.219 1_556
C(51B) H(27) 3.361 1_556
C(51B) H(29) 3.026 .
C(51B) H(31) 3.423 .
C(51B) H(62) 3.339 1_656
C(51B) H(86A) 1.907 .
C(51B) H(83A) 3.102 .
C(51B) H(84A) 2.146 .
C(51B) H(84B) 2.061 .
C(51B) H(85B) 3.282 .
C(51B) H(87B) 2.702 .
C(51B) H(88B) 3.298 .
C(51B) H(89B) 2.926 .
C(52B) H(8) 3.401 1_556
C(52B) H(29) 2.944 .
C(52B) H(62) 3.302 1_656
C(52B) H(65) 3.238 1_556
C(52B) H(86A) 3.152 .
C(52B) H(83A) 1.737 .
C(52B) H(84A) 1.334 .
C(52B) H(85A) 2.318 .
C(52B) H(83B) 2.062 .
C(52B) H(85B) 2.037 .
C(52B) H(86B) 3.260 .
C(52B) H(88B) 3.333 1_455
C(53B) H(23) 3.190 .
C(53B) H(29) 3.186 .
C(53B) H(62) 3.285 1_656
C(53B) H(65) 3.563 1_556
C(53B) H(84A) 2.547 .
C(53B) H(85A) 3.535 .
C(53B) H(87A) 2.831 .
C(53B) H(88A) 2.326 .
C(53B) H(89A) 2.306 .
C(53B) H(83B) 3.282 .
C(53B) H(84B) 2.038 .
C(53B) H(86B) 2.039 .
C(53B) H(88B) 3.390 1_455
C(54B) H(23) 3.127 .
C(54B) H(25) 3.053 .
C(54B) H(62) 3.156 1_656
C(54B) H(74) 3.172 1_656
C(54B) H(86A) 3.178 .
C(54B) H(83A) 2.421 .
C(54B) H(87A) 1.743 .
C(54B) H(88A) 2.074 .
C(54B) H(89A) 1.907 .
C(54B) H(84B) 3.271 .
C(54B) H(85B) 2.044 .
C(55B) H(20) 3.176 1_655
C(55B) H(31) 3.585 .
C(55B) H(32) 3.403 .
C(55B) H(34) 3.115 1_655
C(55B) H(66) 3.225 1_656
C(55B) H(83A) 3.510 1_655
C(55B) H(84A) 3.507 1_655
C(55B) H(85A) 2.798 .
C(55B) H(83B) 2.730 .
C(55B) H(84B) 3.370 1_655
H(86A) H(31) 3.595 .
H(86A) H(32) 3.446 .
H(86A) H(62) 3.596 1_656
H(86A) H(66) 2.989 1_656
H(86A) C(50A) 3.224 .
H(86A) C(54A) 0.940 .
H(86A) Cl(1A) 2.779 .
H(86A) C(49A) 2.039 .
H(86A) C(52A) 3.244 .
H(86A) C(53A) 2.003 .
H(86A) Cl(1B) 2.760 .
H(86A) C(49B) 2.010 .
H(86A) C(51B) 1.907 .
H(86A) C(52B) 3.152 .
H(86A) C(54B) 3.178 .
H(86A) H(85A) 2.299 .
H(86A) H(83B) 2.222 .
H(86A) H(87B) 1.216 .
H(86A) H(88B) 1.410 .
H(86A) H(89B) 1.485 .
H(83A) C(42) 3.578 1_556
H(83A) C(45) 3.467 1_556
H(83A) H(65) 2.715 1_556
H(83A) H(70) 2.882 1_556
H(83A) H(72) 3.297 1_556
H(83A) H(73) 3.051 1_556
H(83A) C(50A) 2.028 .
H(83A) Cl(1A) 3.522 1_455
H(83A) C(49A) 3.254 .
H(83A) C(52A) 2.020 .
H(83A) C(53A) 3.221 .
H(83A) C(55A) 2.612 .
H(83A) Cl(1B) 3.404 1_455
H(83A) C(49B) 3.534 .
H(83A) C(51B) 3.102 .
H(83A) C(52B) 1.737 .
H(83A) C(54B) 2.421 .
H(83A) C(55B) 3.510 1_455
H(83A) H(84A) 2.344 .
H(83A) H(87A) 3.533 .
H(83A) H(88A) 2.546 .
H(83A) H(89A) 2.747 .
H(83A) H(84B) 1.844 .
H(83A) H(86B) 2.840 .
H(83A) H(87B) 3.582 1_455
H(83A) H(88B) 2.648 1_455
H(84A) C(5) 3.311 1_556
H(84A) C(6) 3.579 1_556
H(84A) C(42) 3.208 1_556
H(84A) H(8) 2.410 1_556
H(84A) H(9) 3.195 1_556
H(84A) H(10) 3.584 1_556
H(84A) H(27) 3.197 1_556
H(84A) H(29) 3.586 .
H(84A) H(64) 3.172 1_556
H(84A) H(65) 2.584 1_556
H(84A) H(66) 3.397 1_556
H(84A) C(50A) 3.342 .
H(84A) C(54A) 3.272 .
H(84A) C(51A) 2.065 .
H(84A) C(53A) 2.067 .
H(84A) C(50B) 3.452 .
H(84A) C(51B) 2.146 .
H(84A) C(52B) 1.334 .
H(84A) C(53B) 2.547 .
H(84A) C(55B) 3.507 1_455
H(84A) H(83A) 2.344 .
H(84A) H(85A) 2.379 .
H(84A) H(83B) 2.238 .
H(84A) H(85B) 2.867 .
H(84A) H(87B) 3.035 1_455
H(84A) H(88B) 3.116 1_455
H(85A) C(1) 3.173 1_556
H(85A) C(5) 3.356 1_556
H(85A) C(10) 3.424 1_556
H(85A) C(19) 3.122 1_556
H(85A) H(1) 2.305 1_556
H(85A) H(5) 3.465 1_556
H(85A) H(8) 2.530 1_556
H(85A) H(27) 2.257 1_556
H(85A) H(59) 3.097 1_656
H(85A) H(66) 3.298 1_656
H(85A) C(54A) 2.021 .
H(85A) C(49A) 3.303 .
H(85A) C(51A) 3.232 .
H(85A) C(52A) 2.043 .
H(85A) C(49B) 3.505 .
H(85A) C(50B) 2.224 .
H(85A) C(52B) 2.318 .
H(85A) C(53B) 3.535 .
H(85A) C(55B) 2.798 .
H(85A) H(86A) 2.299 .
H(85A) H(84A) 2.379 .
H(85A) H(84B) 2.573 .
H(85A) H(87B) 2.506 .
H(85A) H(89B) 3.170 .
H(87A) C(30) 3.448 1_655
H(87A) C(46) 3.465 1_656
H(87A) H(43) 3.116 .
H(87A) H(48) 3.213 1_655
H(87A) H(49) 3.384 1_655
H(87A) H(50) 2.648 1_655
H(87A) H(74) 2.752 1_656
H(87A) H(75) 3.272 1_656
H(87A) C(50A) 2.022 .
H(87A) Cl(1A) 2.596 .
H(87A) C(49A) 2.551 .
H(87A) C(51A) 3.284 .
H(87A) Cl(1B) 2.987 .
H(87A) C(49B) 2.603 .
H(87A) C(53B) 2.831 .
H(87A) C(54B) 1.743 .
H(87A) H(83A) 3.533 .
H(87A) H(88A) 1.584 .
H(87A) H(89A) 1.584 .
H(87A) H(85B) 3.010 .
H(87A) H(86B) 0.824 .
H(88A) C(45) 3.314 1_556
H(88A) H(43) 2.956 .
H(88A) H(72) 2.561 1_556
H(88A) H(73) 3.240 1_556
H(88A) H(74) 2.878 1_656
H(88A) H(82) 3.532 1_656
H(88A) C(50A) 2.022 .
H(88A) C(49A) 3.163 .
H(88A) C(51A) 2.663 .
H(88A) C(49B) 3.390 .
H(88A) C(53B) 2.326 .
H(88A) C(54B) 2.074 .
H(88A) H(83A) 2.546 .
H(88A) H(87A) 1.584 .
H(88A) H(89A) 1.584 .
H(88A) H(85B) 2.091 .
H(88A) H(86B) 1.491 .
H(89A) C(18) 3.051 .
H(89A) C(25) 3.533 .
H(89A) H(23) 2.512 .
H(89A) H(24) 3.039 .
H(89A) H(25) 3.121 .
H(89A) H(43) 2.595 .
H(89A) H(50) 3.275 1_655
H(89A) H(69) 2.946 .
H(89A) C(50A) 2.022 .
H(89A) C(49A) 3.073 .
H(89A) C(51A) 2.797 .
H(89A) C(49B) 3.104 .
H(89A) C(53B) 2.306 .
H(89A) C(54B) 1.907 .
H(89A) H(83A) 2.747 .
H(89A) H(87A) 1.584 .
H(89A) H(88A) 1.584 .
H(89A) H(85B) 2.122 .
H(89A) H(86B) 1.408 .
H(83B) C(1) 3.398 1_556
H(83B) C(5) 3.408 1_556
H(83B) C(19) 3.550 1_556
H(83B) H(1) 2.524 1_556
H(83B) H(5) 3.236 1_556
H(83B) H(8) 2.515 1_556
H(83B) H(27) 2.726 1_556
H(83B) H(29) 3.407 .
H(83B) H(31) 3.297 .
H(83B) H(33) 3.461 .
H(83B) H(59) 3.563 1_656
H(83B) C(50A) 3.531 .
H(83B) C(54A) 1.888 .
H(83B) C(49A) 3.137 .
H(83B) C(51A) 3.011 .
H(83B) C(52A) 1.855 .
H(83B) C(49B) 3.296 .
H(83B) C(50B) 2.023 .
H(83B) C(52B) 2.062 .
H(83B) C(53B) 3.282 .
H(83B) C(55B) 2.730 .
H(83B) H(86A) 2.222 .
H(83B) H(84A) 2.238 .
H(83B) H(84B) 2.369 .
H(83B) H(87B) 2.616 .
H(83B) H(89B) 2.988 .
H(84B) C(42) 3.318 1_556
H(84B) H(8) 2.889 1_556
H(84B) H(29) 3.296 .
H(84B) H(64) 3.430 1_556
H(84B) H(65) 2.601 1_556
H(84B) H(66) 3.463 1_556
H(84B) C(50A) 2.883 .
H(84B) C(54A) 3.107 .
H(84B) C(49A) 3.492 .
H(84B) C(51A) 1.567 .
H(84B) C(53A) 2.066 .
H(84B) C(50B) 3.264 .
H(84B) C(51B) 2.061 .
H(84B) C(53B) 2.038 .
H(84B) C(54B) 3.271 .
H(84B) C(55B) 3.370 1_455
H(84B) H(83A) 1.844 .
H(84B) H(85A) 2.573 .
H(84B) H(83B) 2.369 .
H(84B) H(85B) 2.343 .
H(84B) H(87B) 3.038 1_455
H(84B) H(88B) 2.847 1_455
H(85B) C(45) 3.595 1_556
H(85B) H(23) 3.216 .
H(85B) H(29) 3.566 .
H(85B) H(65) 3.296 1_556
H(85B) H(70) 3.135 1_556
H(85B) H(72) 3.252 1_556
H(85B) H(73) 3.282 1_556
H(85B) C(50A) 1.710 .
H(85B) Cl(1A) 3.450 1_455
H(85B) C(49A) 3.041 .
H(85B) C(52A) 2.413 .
H(85B) C(53A) 3.458 .
H(85B) C(55A) 2.065 .
H(85B) Cl(1B) 3.298 1_455
H(85B) C(49B) 3.278 .
H(85B) C(51B) 3.282 .
H(85B) C(52B) 2.037 .
H(85B) C(54B) 2.044 .
H(85B) H(84A) 2.867 .
H(85B) H(87A) 3.010 .
H(85B) H(88A) 2.091 .
H(85B) H(89A) 2.122 .
H(85B) H(84B) 2.343 .
H(85B) H(86B) 2.347 .
H(85B) H(88B) 2.895 1_455
H(86B) H(23) 3.285 .
H(86B) H(25) 3.298 .
H(86B) H(43) 3.564 .
H(86B) H(50) 3.339 1_655
H(86B) H(62) 3.505 1_656
H(86B) H(74) 2.856 1_656
H(86B) C(50A) 1.205 .
H(86B) C(54A) 3.268 .
H(86B) Cl(1A) 2.463 .
H(86B) C(49A) 1.930 .
H(86B) C(51A) 2.497 .
H(86B) Cl(1B) 2.855 .
H(86B) C(49B) 2.037 .
H(86B) C(50B) 3.258 .
H(86B) C(52B) 3.260 .
H(86B) C(53B) 2.039 .
H(86B) H(83A) 2.840 .
H(86B) H(87A) 0.824 .
H(86B) H(88A) 1.491 .
H(86B) H(89A) 1.408 .
H(86B) H(85B) 2.347 .
H(87B) C(42) 3.339 1_656
H(87B) H(1) 3.399 1_556
H(87B) H(10) 3.207 1_656
H(87B) H(34) 3.362 1_655
H(87B) H(64) 3.544 1_656
H(87B) H(65) 3.364 1_656
H(87B) H(66) 2.645 1_656
H(87B) C(54A) 2.027 .
H(87B) C(49A) 3.178 .
H(87B) C(53A) 2.648 .
H(87B) C(49B) 3.175 .
H(87B) C(50B) 2.050 .
H(87B) C(51B) 2.702 .
H(87B) H(86A) 1.216 .
H(87B) H(83A) 3.582 1_655
H(87B) H(84A) 3.035 1_655
H(87B) H(85A) 2.506 .
H(87B) H(83B) 2.616 .
H(87B) H(84B) 3.038 1_655
H(87B) H(88B) 1.584 .
H(87B) H(89B) 1.584 .
H(88B) H(20) 2.742 1_655
H(88B) H(29) 3.595 1_655
H(88B) H(34) 3.136 1_655
H(88B) H(65) 3.562 1_656
H(88B) H(66) 3.289 1_656
H(88B) H(70) 3.443 1_656
H(88B) C(54A) 2.181 .
H(88B) Cl(1A) 2.435 .
H(88B) C(49A) 2.635 .
H(88B) C(51A) 3.232 1_655
H(88B) C(52A) 3.450 1_655
H(88B) C(53A) 3.397 .
H(88B) Cl(1B) 2.246 .
H(88B) C(49B) 2.463 .
H(88B) C(50B) 2.050 .
H(88B) C(51B) 3.298 .
H(88B) C(52B) 3.333 1_655
H(88B) C(53B) 3.390 1_655
H(88B) H(86A) 1.410 .
H(88B) H(83A) 2.648 1_655
H(88B) H(84A) 3.116 1_655
H(88B) H(84B) 2.847 1_655
H(88B) H(85B) 2.895 1_655
H(88B) H(87B) 1.584 .
H(88B) H(89B) 1.584 .
H(89B) C(16) 3.465 1_655
H(89B) C(21) 3.257 .
H(89B) C(22) 3.381 1_655
H(89B) H(20) 2.742 1_655
H(89B) H(21) 3.303 1_655
H(89B) H(31) 2.882 .
H(89B) H(32) 2.743 .
H(89B) H(34) 2.417 1_655
H(89B) C(54A) 2.281 .
H(89B) Cl(1A) 3.456 .
H(89B) C(49A) 3.186 .
H(89B) C(53A) 3.102 .
H(89B) Cl(1B) 3.235 .
H(89B) C(49B) 2.975 .
H(89B) C(50B) 2.050 .
H(89B) C(51B) 2.926 .
H(89B) H(86A) 1.485 .
H(89B) H(85A) 3.170 .
H(89B) H(83B) 2.988 .
H(89B) H(87B) 1.584 .
H(89B) H(88B) 1.584 .

loop_
_geom_torsion_atom_site_label_1
_geom_torsion_atom_site_label_2
_geom_torsion_atom_site_label_3
_geom_torsion_atom_site_label_4
_geom_torsion
C(2) C(1) C(10) C(5) -56.1(10)
C(2) C(1) C(10) C(9) 62.9(10)
C(2) C(1) C(10) C(19) -174.6(8)
C(10) C(1) C(2) C(3) 58.4(10)
C(1) C(2) C(3) O(1) -176.9(7)
C(1) C(2) C(3) C(4) -54.7(10)
O(1) C(3) C(4) C(5) 172.8(7)
C(2) C(3) C(4) C(5) 52.7(10)
C(3) C(4) C(5) C(6) -179.0(7)
C(3) C(4) C(5) C(10) -53.7(10)
C(4) C(5) C(6) C(7) 73.7(10)
C(4) C(5) C(10) C(1) 52.5(9)
C(4) C(5) C(10) C(9) -69.3(9)
C(4) C(5) C(10) C(19) 168.0(8)
C(6) C(5) C(10) C(1) 178.3(7)
C(6) C(5) C(10) C(9) 56.5(9)
C(6) C(5) C(10) C(19) -66.2(10)
C(10) C(5) C(6) C(7) -53.7(10)
C(5) C(6) C(7) O(2) -74.8(9)
C(5) C(6) C(7) C(8) 49.4(10)
O(2) C(7) C(8) C(9) 73.6(9)
O(2) C(7) C(8) C(14) -50.9(10)
C(6) C(7) C(8) C(9) -47.1(10)
C(6) C(7) C(8) C(14) -171.6(8)
C(7) C(8) C(9) C(10) 53.0(10)
C(7) C(8) C(9) C(11) -176.7(7)
C(7) C(8) C(14) C(13) -179.2(7)
C(7) C(8) C(14) C(15) -52.0(11)
C(9) C(8) C(14) C(13) 55.4(10)
C(9) C(8) C(14) C(15) -177.3(8)
C(14) C(8) C(9) C(10) 179.6(7)
C(14) C(8) C(9) C(11) -50.2(9)
C(8) C(9) C(10) C(1) -175.7(7)
C(8) C(9) C(10) C(5) -57.7(9)
C(8) C(9) C(10) C(19) 64.8(10)
C(8) C(9) C(11) C(12) 52.5(10)
C(10) C(9) C(11) C(12) -177.6(7)
C(11) C(9) C(10) C(1) 56.2(10)
C(11) C(9) C(10) C(5) 174.2(7)
C(11) C(9) C(10) C(19) -63.3(10)
C(9) C(11) C(12) O(3) 65.1(9)
C(9) C(11) C(12) C(13) -55.3(10)
O(3) C(12) C(13) C(14) -68.3(8)
O(3) C(12) C(13) C(17) 44.4(10)
O(3) C(12) C(13) C(18) 170.8(7)
C(11) C(12) C(13) C(14) 52.2(9)
C(11) C(12) C(13) C(17) 165.0(7)
C(11) C(12) C(13) C(18) -68.7(9)
C(12) C(13) C(14) C(8) -56.1(10)
C(12) C(13) C(14) C(15) 170.3(7)
C(12) C(13) C(17) C(16) -155.4(7)
C(12) C(13) C(17) C(20) 77.6(10)
C(14) C(13) C(17) C(16) -39.1(8)
C(14) C(13) C(17) C(20) -166.0(8)
C(17) C(13) C(14) C(8) 179.2(7)
C(17) C(13) C(14) C(15) 45.5(8)
C(18) C(13) C(14) C(8) 62.3(10)
C(18) C(13) C(14) C(15) -71.3(9)
C(18) C(13) C(17) C(16) 79.2(8)
C(18) C(13) C(17) C(20) -47.8(11)
C(8) C(14) C(15) C(16) -166.0(8)
C(13) C(14) C(15) C(16) -33.2(9)
C(14) C(15) C(16) C(17) 8.2(10)
C(15) C(16) C(17) C(13) 19.7(9)
C(15) C(16) C(17) C(20) 152.9(8)
C(13) C(17) C(20) C(21) -56.7(11)
C(13) C(17) C(20) C(22) 176.9(7)
C(16) C(17) C(20) C(21) 179.7(7)
C(16) C(17) C(20) C(22) 53.3(10)
C(17) C(20) C(22) C(23) 58.1(11)
C(21) C(20) C(22) C(23) -70.3(10)
C(20) C(22) C(23) C(24) -177.8(8)
C(22) C(23) C(24) O(4) -92.5(11)
C(22) C(23) C(24) N(1) 89.5(12)
C(26) C(25) C(34) C(29) -58.0(10)
C(26) C(25) C(34) C(33) 62.9(11)
C(26) C(25) C(34) C(43) -176.5(8)
C(34) C(25) C(26) C(27) 59.7(11)
C(25) C(26) C(27) O(5) -177.9(7)
C(25) C(26) C(27) C(28) -54.8(10)
O(5) C(27) C(28) C(29) 173.8(8)
C(26) C(27) C(28) C(29) 52.3(11)
C(27) C(28) C(29) C(30) -178.5(8)
C(27) C(28) C(29) C(34) -49.1(11)
C(28) C(29) C(30) C(31) 74.4(10)
C(28) C(29) C(34) C(25) 50.5(10)
C(28) C(29) C(34) C(33) -74.3(9)
C(28) C(29) C(34) C(43) 167.3(8)
C(30) C(29) C(34) C(25) 178.9(7)
C(30) C(29) C(34) C(33) 54.2(10)
C(30) C(29) C(34) C(43) -64.2(10)
C(34) C(29) C(30) C(31) -53.5(11)
C(29) C(30) C(31) O(6) -74.0(10)
C(29) C(30) C(31) C(32) 48.7(11)
O(6) C(31) C(32) C(33) 73.5(9)
O(6) C(31) C(32) C(38) -49.7(10)
C(30) C(31) C(32) C(33) -47.2(11)
C(30) C(31) C(32) C(38) -170.4(8)
C(31) C(32) C(33) C(34) 51.8(10)
C(31) C(32) C(33) C(35) -177.0(8)
C(31) C(32) C(38) C(37) -178.5(7)
C(31) C(32) C(38) C(39) -53.2(11)
C(33) C(32) C(38) C(37) 56.1(10)
C(33) C(32) C(38) C(39) -178.6(7)
C(38) C(32) C(33) C(34) 177.0(7)
C(38) C(32) C(33) C(35) -51.8(10)
C(32) C(33) C(34) C(25) -174.9(7)
C(32) C(33) C(34) C(29) -53.3(9)
C(32) C(33) C(34) C(43) 65.5(10)
C(32) C(33) C(35) C(36) 54.2(11)
C(34) C(33) C(35) C(36) -175.0(7)
C(35) C(33) C(34) C(25) 55.7(11)
C(35) C(33) C(34) C(29) 177.3(7)
C(35) C(33) C(34) C(43) -63.9(10)
C(33) C(35) C(36) O(7) 66.7(10)
C(33) C(35) C(36) C(37) -57.3(10)
O(7) C(36) C(37) C(38) -67.3(9)
O(7) C(36) C(37) C(41) 44.4(10)
O(7) C(36) C(37) C(42) 170.0(7)
C(35) C(36) C(37) C(38) 55.6(9)
C(35) C(36) C(37) C(41) 167.3(7)
C(35) C(36) C(37) C(42) -67.2(9)
C(36) C(37) C(38) C(32) -57.9(9)
C(36) C(37) C(38) C(39) 169.8(7)
C(36) C(37) C(41) C(40) -154.8(7)
C(36) C(37) C(41) C(44) 79.5(10)
C(38) C(37) C(41) C(40) -39.3(8)
C(38) C(37) C(41) C(44) -165.1(8)
C(41) C(37) C(38) C(32) 179.7(6)
C(41) C(37) C(38) C(39) 47.4(8)
C(42) C(37) C(38) C(32) 62.6(10)
C(42) C(37) C(38) C(39) -69.7(9)
C(42) C(37) C(41) C(40) 80.0(8)
C(42) C(37) C(41) C(44) -45.8(11)
C(32) C(38) C(39) C(40) -166.6(8)
C(37) C(38) C(39) C(40) -35.8(9)
C(38) C(39) C(40) C(41) 10.1(10)
C(39) C(40) C(41) C(37) 18.5(9)
C(39) C(40) C(41) C(44) 150.1(8)
C(37) C(41) C(44) C(45) -59.2(11)
C(37) C(41) C(44) C(46) 174.9(7)
C(40) C(41) C(44) C(45) 179.7(7)
C(40) C(41) C(44) C(46) 53.8(10)
C(41) C(44) C(46) C(47) 58.6(10)
C(45) C(44) C(46) C(47) -68.7(10)
C(44) C(46) C(47) C(48) 177.7(8)
C(46) C(47) C(48) O(8) -88.8(11)
C(46) C(47) C(48) N(2) 93.0(11)
C(49A) C(50A) C(51A) C(52A) 1(2)
C(49A) C(50A) C(51A) C(52B) -13(3)
C(49A) C(50A) C(51A) C(53B) -134(8)
C(49A) C(50A) C(51A) C(54B) -79(17)
C(51A) C(50A) C(49A) C(54A) 4(3)
C(51A) C(50A) C(49A) Cl(1A) 174(2)
C(51A) C(50A) C(49A) Cl(1B) 162(2)
C(51A) C(50A) C(49A) C(49B) 117(5)
C(51A) C(50A) C(49A) C(50B) 20(3)
C(51A) C(50A) C(49A) C(54B) 157(6)
C(49A) C(50A) C(55A) C(54B) 23(5)
C(55A) C(50A) C(49A) C(54A) -178(2)
C(55A) C(50A) C(49A) Cl(1A) -8(3)
C(55A) C(50A) C(49A) Cl(1B) -20(4)
C(55A) C(50A) C(49A) C(49B) -65(6)
C(55A) C(50A) C(49A) C(50B) -163(2)
C(55A) C(50A) C(49A) C(54B) -25(5)
C(49A) C(50A) C(49B) C(54A) 50(5)
C(49A) C(50A) C(49B) Cl(1A) -98(6)
C(49A) C(50A) C(49B) Cl(1B) -109(7)
C(49A) C(50A) C(49B) C(50B) 61(5)
C(49A) C(50A) C(49B) C(54B) -132(9)
C(49B) C(50A) C(49A) C(54A) -113(6)
C(49B) C(50A) C(49A) Cl(1A) 57(5)
C(49B) C(50A) C(49A) Cl(1B) 45(5)
C(49B) C(50A) C(49A) C(50B) -97(6)
C(49B) C(50A) C(49A) C(54B) 40(7)
C(49A) C(50A) C(53B) C(51A) 55(9)
C(49A) C(50A) C(53B) C(52A) 24(4)
C(49A) C(50A) C(53B) C(52B) 15(5)
C(49A) C(50A) C(53B) C(54B) -94(12)
C(53B) C(50A) C(49A) C(54A) -11(4)
C(53B) C(50A) C(49A) Cl(1A) 159(3)
C(53B) C(50A) C(49A) Cl(1B) 147(3)
C(53B) C(50A) C(49A) C(49B) 102(6)
C(53B) C(50A) C(49A) C(50B) 5(4)
C(53B) C(50A) C(49A) C(54B) 142(7)
C(49A) C(50A) C(54B) C(51A) 91(17)
C(49A) C(50A) C(54B) C(55A) -157(4)
C(49A) C(50A) C(54B) C(49B) 12(2)
C(49A) C(50A) C(54B) C(53B) 116(10)
C(54B) C(50A) C(49A) C(54A) -154(6)
C(54B) C(50A) C(49A) Cl(1A) 17(6)
C(54B) C(50A) C(49A) Cl(1B) 5(6)
C(54B) C(50A) C(49A) C(49B) -40(7)
C(54B) C(50A) C(49A) C(50B) -138(6)
C(51A) C(50A) C(55A) C(54B) -159(6)
C(55A) C(50A) C(51A) C(52A) -177(2)
C(55A) C(50A) C(51A) C(52B) 169(2)
C(55A) C(50A) C(51A) C(53B) 48(8)
C(55A) C(50A) C(51A) C(54B) 103(18)
C(51A) C(50A) C(49B) C(54A) -22(2)
C(51A) C(50A) C(49B) Cl(1A) -169(2)
C(51A) C(50A) C(49B) C(49A) -71(5)
C(51A) C(50A) C(49B) Cl(1B) 180(2)
C(51A) C(50A) C(49B) C(50B) -11(3)
C(51A) C(50A) C(49B) C(54B) 156(7)
C(49B) C(50A) C(51A) C(52A) 17(3)
C(49B) C(50A) C(51A) C(52B) 3(3)
C(49B) C(50A) C(51A) C(53B) -118(8)
C(49B) C(50A) C(51A) C(54B) -64(17)
C(51A) C(50A) C(53B) C(52A) -31(6)
C(51A) C(50A) C(53B) C(52B) -39(6)
C(51A) C(50A) C(53B) C(54B) -149(12)
C(53B) C(50A) C(51A) C(52A) 135(8)
C(53B) C(50A) C(51A) C(52B) 121(8)
C(53B) C(50A) C(51A) C(54B) 54(19)
C(51A) C(50A) C(54B) C(49A) -91(17)
C(51A) C(50A) C(54B) C(55A) 112(16)
C(51A) C(50A) C(54B) C(49B) -78(18)
C(51A) C(50A) C(54B) C(53B) 25(9)
C(54B) C(50A) C(51A) C(52A) 80(18)
C(54B) C(50A) C(51A) C(52B) 66(18)
C(54B) C(50A) C(51A) C(53B) -54(19)
C(55A) C(50A) C(49B) C(54A) 172(2)
C(55A) C(50A) C(49B) Cl(1A) 24(3)
C(55A) C(50A) C(49B) C(49A) 122(5)
C(55A) C(50A) C(49B) Cl(1B) 13(4)
C(55A) C(50A) C(49B) C(50B) -177.7(19)
C(55A) C(50A) C(49B) C(54B) -11(6)
C(49B) C(50A) C(55A) C(54B) 9(5)
C(55A) C(50A) C(53B) C(51A) -137(7)
C(55A) C(50A) C(53B) C(52A) -167(2)
C(55A) C(50A) C(53B) C(52B) -176(2)
C(55A) C(50A) C(53B) C(54B) 75(11)
C(53B) C(50A) C(55A) C(54B) -147(6)
C(55A) C(50A) C(54B) C(49A) 157(4)
C(55A) C(50A) C(54B) C(51A) -112(16)
C(55A) C(50A) C(54B) C(49B) 170(6)
C(55A) C(50A) C(54B) C(53B) -87(11)
C(49B) C(50A) C(53B) C(51A) 74(8)
C(49B) C(50A) C(53B) C(52A) 43(4)
C(49B) C(50A) C(53B) C(52B) 34(5)
C(49B) C(50A) C(53B) C(54B) -75(11)
C(53B) C(50A) C(49B) C(54A) -40(3)
C(53B) C(50A) C(49B) Cl(1A) 172(3)
C(53B) C(50A) C(49B) C(49A) -90(6)
C(53B) C(50A) C(49B) Cl(1B) 161(4)
C(53B) C(50A) C(49B) C(50B) -30(4)
C(53B) C(50A) C(49B) C(54B) 138(8)
C(49B) C(50A) C(54B) C(49A) -12(2)
C(49B) C(50A) C(54B) C(51A) 78(18)
C(49B) C(50A) C(54B) C(55A) -170(6)
C(49B) C(50A) C(54B) C(53B) 104(10)
C(54B) C(50A) C(49B) C(54A) -178(4)
C(54B) C(50A) C(49B) Cl(1A) 34(7)
C(54B) C(50A) C(49B) C(49A) 132(9)
C(54B) C(50A) C(49B) Cl(1B) 24(7)
C(54B) C(50A) C(49B) C(50B) -167(6)
C(53B) C(50A) C(54B) C(49A) -116(10)
C(53B) C(50A) C(54B) C(51A) -25(9)
C(53B) C(50A) C(54B) C(55A) 87(11)
C(53B) C(50A) C(54B) C(49B) -104(10)
C(54B) C(50A) C(53B) C(51A) 149(12)
C(54B) C(50A) C(53B) C(52A) 118(11)
C(54B) C(50A) C(53B) C(52B) 109(11)
C(49A) C(54A) C(53A) C(52A) 12(4)
C(49A) C(54A) C(53A) C(50B) 100(9)
C(49A) C(54A) C(53A) C(51B) 73(6)
C(49A) C(54A) C(53A) C(52B) 19(4)
C(53A) C(54A) C(49A) C(50A) -11(4)
C(53A) C(54A) C(49A) Cl(1A) 179(2)
C(53A) C(54A) C(49A) Cl(1B) -173(3)
C(53A) C(54A) C(49A) C(49B) -135(5)
C(53A) C(54A) C(49A) C(50B) -122(8)
C(53A) C(54A) C(49A) C(54B) -21(5)
C(49A) C(54A) C(49B) C(50A) -39(4)
C(49A) C(54A) C(49B) Cl(1A) 106(6)
C(49A) C(54A) C(49B) Cl(1B) 124(6)
C(49A) C(54A) C(49B) C(50B) -166(9)
C(49A) C(54A) C(49B) C(54B) -40(4)
C(49B) C(54A) C(49A) C(50A) 124(5)
C(49B) C(54A) C(49A) Cl(1A) -46(4)
C(49B) C(54A) C(49A) Cl(1B) -38(4)
C(49B) C(54A) C(49A) C(50B) 12(8)
C(49B) C(54A) C(49A) C(54B) 114(6)
C(49A) C(54A) C(50B) C(53A) -124(5)
C(49A) C(54A) C(50B) C(49B) 4(2)
C(49A) C(54A) C(50B) C(51B) -115(3)
C(49A) C(54A) C(50B) C(55B) 124(3)
C(50B) C(54A) C(49A) C(50A) 112(7)
C(50B) C(54A) C(49A) Cl(1A) -59(7)
C(50B) C(54A) C(49A) Cl(1B) -51(7)
C(50B) C(54A) C(49A) C(49B) -12(8)
C(50B) C(54A) C(49A) C(54B) 102(7)
C(49A) C(54A) C(51B) C(52A) -32(4)
C(49A) C(54A) C(51B) C(53A) -117(5)
C(49A) C(54A) C(51B) C(50B) 87(7)
C(49A) C(54A) C(51B) C(52B) -13(3)
C(51B) C(54A) C(49A) C(50A) 9(3)
C(51B) C(54A) C(49A) Cl(1A) -161(2)
C(51B) C(54A) C(49A) Cl(1B) -153(2)
C(51B) C(54A) C(49A) C(49B) -115(5)
C(51B) C(54A) C(49A) C(50B) -103(7)
C(51B) C(54A) C(49A) C(54B) -1(3)
C(49A) C(54A) C(55B) C(50B) -63(6)
C(55B) C(54A) C(49A) C(50A) 165(2)
C(55B) C(54A) C(49A) Cl(1A) -5(3)
C(55B) C(54A) C(49A) Cl(1B) 3(3)
C(55B) C(54A) C(49A) C(49B) 41(5)
C(55B) C(54A) C(49A) C(50B) 53(6)
C(55B) C(54A) C(49A) C(54B) 155(3)
C(53A) C(54A) C(49B) C(50A) 17(4)
C(53A) C(54A) C(49B) Cl(1A) 162(4)
C(53A) C(54A) C(49B) C(49A) 56(6)
C(53A) C(54A) C(49B) Cl(1B) 180(3)
C(53A) C(54A) C(49B) C(50B) -110(9)
C(53A) C(54A) C(49B) C(54B) 17(4)
C(49B) C(54A) C(53A) C(52A) -5(5)
C(49B) C(54A) C(53A) C(50B) 83(8)
C(49B) C(54A) C(53A) C(51B) 56(6)
C(49B) C(54A) C(53A) C(52B) 2(3)
C(53A) C(54A) C(50B) C(49A) 124(5)
C(53A) C(54A) C(50B) C(49B) 128(4)
C(53A) C(54A) C(50B) C(51B) 9(3)
C(53A) C(54A) C(50B) C(55B) -112(5)
C(50B) C(54A) C(53A) C(52A) -88(8)
C(50B) C(54A) C(53A) C(51B) -27(9)
C(50B) C(54A) C(53A) C(52B) -81(8)
C(53A) C(54A) C(51B) C(52A) 85(6)
C(53A) C(54A) C(51B) C(50B) -157(8)
C(53A) C(54A) C(51B) C(52B) 104(6)
C(51B) C(54A) C(53A) C(52A) -61(5)
C(51B) C(54A) C(53A) C(50B) 27(9)
C(51B) C(54A) C(53A) C(52B) -54(5)
C(53A) C(54A) C(55B) C(50B) 113(8)
C(55B) C(54A) C(53A) C(52A) -163(2)
C(55B) C(54A) C(53A) C(50B) -75(8)
C(55B) C(54A) C(53A) C(51B) -102(5)
C(55B) C(54A) C(53A) C(52B) -156(2)
C(49B) C(54A) C(50B) C(49A) -4(2)
C(49B) C(54A) C(50B) C(53A) -128(4)
C(49B) C(54A) C(50B) C(51B) -120(3)
C(49B) C(54A) C(50B) C(55B) 120(4)
C(50B) C(54A) C(49B) C(50A) 127(7)
C(50B) C(54A) C(49B) Cl(1A) -88(8)
C(50B) C(54A) C(49B) C(49A) 166(9)
C(50B) C(54A) C(49B) Cl(1B) -70(8)
C(50B) C(54A) C(49B) C(54B) 127(7)
C(49B) C(54A) C(51B) C(52A) -50(4)
C(49B) C(54A) C(51B) C(53A) -135(5)
C(49B) C(54A) C(51B) C(50B) 68(6)
C(49B) C(54A) C(51B) C(52B) -32(4)
C(51B) C(54A) C(49B) C(50A) 35(3)
C(51B) C(54A) C(49B) Cl(1A) -180(3)
C(51B) C(54A) C(49B) C(49A) 74(5)
C(51B) C(54A) C(49B) Cl(1B) -162(3)
C(51B) C(54A) C(49B) C(50B) -92(8)
C(51B) C(54A) C(49B) C(54B) 35(4)
C(49B) C(54A) C(55B) C(50B) -52(6)
C(55B) C(54A) C(49B) C(50A) 178.3(19)
C(55B) C(54A) C(49B) Cl(1A) -37(4)
C(55B) C(54A) C(49B) C(49A) -143(5)
C(55B) C(54A) C(49B) Cl(1B) -19(3)
C(55B) C(54A) C(49B) C(50B) 51(7)
C(55B) C(54A) C(49B) C(54B) 178(2)
C(50B) C(54A) C(51B) C(52A) -118(7)
C(50B) C(54A) C(51B) C(53A) 157(8)
C(50B) C(54A) C(51B) C(52B) -100(7)
C(51B) C(54A) C(50B) C(49A) 115(3)
C(51B) C(54A) C(50B) C(53A) -9(3)
C(51B) C(54A) C(50B) C(49B) 120(3)
C(51B) C(54A) C(50B) C(55B) -120(3)
C(55B) C(54A) C(50B) C(49A) -124(3)
C(55B) C(54A) C(50B) C(53A) 112(5)
C(55B) C(54A) C(50B) C(49B) -120(4)
C(55B) C(54A) C(50B) C(51B) 120(3)
C(51B) C(54A) C(55B) C(50B) 91(7)
C(55B) C(54A) C(51B) C(52A) 175(2)
C(55B) C(54A) C(51B) C(53A) 90(6)
C(55B) C(54A) C(51B) C(50B) -67(6)
C(55B) C(54A) C(51B) C(52B) -167(2)
C(49A) Cl(1A) Cl(1B) C(49B) 8(2)
Cl(1B) Cl(1A) C(49A) C(50A) -130(9)
Cl(1B) Cl(1A) C(49A) C(54A) 39(10)
Cl(1B) Cl(1A) C(49A) C(49B) -32(10)
Cl(1B) Cl(1A) C(49A) C(50B) 26(10)
Cl(1B) Cl(1A) C(49A) C(54B) -125(9)
C(49A) Cl(1A) C(49B) C(50A) 57(5)
C(49A) Cl(1A) C(49B) C(54A) -80(5)
C(49A) Cl(1A) C(49B) Cl(1B) -151(9)
C(49A) Cl(1A) C(49B) C(50B) -97(6)
C(49A) Cl(1A) C(49B) C(54B) 65(5)
C(49B) Cl(1A) C(49A) C(50A) -98(6)
C(49B) Cl(1A) C(49A) C(54A) 72(5)
C(49B) Cl(1A) C(49A) Cl(1B) 32(10)
C(49B) Cl(1A) C(49A) C(50B) 58(5)
C(49B) Cl(1A) C(49A) C(54B) -93(6)
Cl(1B) Cl(1A) C(49B) C(50A) -152(7)
Cl(1B) Cl(1A) C(49B) C(54A) 71(9)
Cl(1B) Cl(1A) C(49B) C(49A) 151(9)
Cl(1B) Cl(1A) C(49B) C(50B) 55(9)
Cl(1B) Cl(1A) C(49B) C(54B) -144(8)
C(49B) Cl(1A) Cl(1B) C(49A) -8(2)
C(50A) C(49A) Cl(1B) Cl(1A) 57(10)
C(50A) C(49A) Cl(1B) C(49B) -84(7)
C(50A) C(49A) C(49B) C(54A) -124(4)
C(50A) C(49A) C(49B) Cl(1A) 112(4)
C(50A) C(49A) C(49B) Cl(1B) 122(5)
C(50A) C(49A) C(49B) C(50B) -120(3)
C(50A) C(49A) C(49B) C(54B) 12(2)
C(50A) C(49A) C(50B) C(54A) -76(7)
C(50A) C(49A) C(50B) C(53A) -35(3)
C(50A) C(49A) C(50B) C(49B) 117(5)
C(50A) C(49A) C(50B) C(51B) -20(3)
C(50A) C(49A) C(50B) C(55B) 179(2)
C(50A) C(49A) C(54B) C(51A) -15(4)
C(50A) C(49A) C(54B) C(55A) 129(10)
C(50A) C(49A) C(54B) C(49B) -144(7)
C(50A) C(49A) C(54B) C(53B) -22(4)
C(54A) C(49A) Cl(1B) Cl(1A) -144(9)
C(54A) C(49A) Cl(1B) C(49B) 75(6)
C(54A) C(49A) C(49B) C(50A) 124(4)
C(54A) C(49A) C(49B) Cl(1A) -124(3)
C(54A) C(49A) C(49B) Cl(1B) -114(5)
C(54A) C(49A) C(49B) C(50B) 3(2)
C(54A) C(49A) C(49B) C(54B) 135(3)
C(54A) C(49A) C(50B) C(53A) 40(6)
C(54A) C(49A) C(50B) C(49B) -168(8)
C(54A) C(49A) C(50B) C(51B) 56(6)
C(54A) C(49A) C(50B) C(55B) -106(7)
C(54A) C(49A) C(54B) C(50A) 32(7)
C(54A) C(49A) C(54B) C(51A) 17(4)
C(54A) C(49A) C(54B) C(55A) 161(4)
C(54A) C(49A) C(54B) C(49B) -111(6)
C(54A) C(49A) C(54B) C(53B) 11(4)
Cl(1A) C(49A) Cl(1B) C(49B) -141(12)
Cl(1A) C(49A) C(49B) C(50A) -112(4)
Cl(1A) C(49A) C(49B) C(54A) 124(3)
Cl(1A) C(49A) C(49B) Cl(1B) 10(3)
Cl(1A) C(49A) C(49B) C(50B) 127(4)
Cl(1A) C(49A) C(49B) C(54B) -101(4)
Cl(1A) C(49A) C(50B) C(54A) 127(7)
Cl(1A) C(49A) C(50B) C(53A) 167(2)
Cl(1A) C(49A) C(50B) C(49B) -40(4)
Cl(1A) C(49A) C(50B) C(51B) -177(2)
Cl(1A) C(49A) C(50B) C(55B) 21(3)
Cl(1A) C(49A) C(54B) C(50A) -166(5)
Cl(1A) C(49A) C(54B) C(51A) 178.9(18)
Cl(1A) C(49A) C(54B) C(55A) -36(6)
Cl(1A) C(49A) C(54B) C(49B) 51(4)
Cl(1A) C(49A) C(54B) C(53B) 173(2)
Cl(1B) C(49A) C(49B) C(50A) -122(5)
Cl(1B) C(49A) C(49B) C(54A) 114(5)
Cl(1B) C(49A) C(49B) Cl(1A) -10(3)
Cl(1B) C(49A) C(49B) C(50B) 117(5)
Cl(1B) C(49A) C(49B) C(54B) -111(5)
C(49B) C(49A) Cl(1B) Cl(1A) 141(12)
Cl(1B) C(49A) C(50B) C(54A) 132(7)
Cl(1B) C(49A) C(50B) C(53A) 173(2)
Cl(1B) C(49A) C(50B) C(49B) -35(4)
Cl(1B) C(49A) C(50B) C(51B) -172(2)
Cl(1B) C(49A) C(50B) C(55B) 27(3)
C(50B) C(49A) Cl(1B) Cl(1A) -155(9)
C(50B) C(49A) Cl(1B) C(49B) 64(6)
Cl(1B) C(49A) C(54B) C(50A) -176(5)
Cl(1B) C(49A) C(54B) C(51A) 168(2)
Cl(1B) C(49A) C(54B) C(55A) -47(6)
Cl(1B) C(49A) C(54B) C(49B) 40(4)
Cl(1B) C(49A) C(54B) C(53B) 162(2)
C(54B) C(49A) Cl(1B) Cl(1A) 58(10)
C(54B) C(49A) Cl(1B) C(49B) -82(6)
C(49B) C(49A) C(50B) C(54A) 168(8)
C(49B) C(49A) C(50B) C(53A) -152(4)
C(49B) C(49A) C(50B) C(51B) -137(5)
C(49B) C(49A) C(50B) C(55B) 62(5)
C(50B) C(49A) C(49B) C(50A) 120(3)
C(50B) C(49A) C(49B) C(54A) -3(2)
C(50B) C(49A) C(49B) Cl(1A) -127(4)
C(50B) C(49A) C(49B) Cl(1B) -117(5)
C(50B) C(49A) C(49B) C(54B) 132(3)
C(49B) C(49A) C(54B) C(50A) 144(7)
C(49B) C(49A) C(54B) C(51A) 128(5)
C(49B) C(49A) C(54B) C(55A) -87(7)
C(49B) C(49A) C(54B) C(53B) 122(5)
C(54B) C(49A) C(49B) C(50A) -12(2)
C(54B) C(49A) C(49B) C(54A) -135(3)
C(54B) C(49A) C(49B) Cl(1A) 101(4)
C(54B) C(49A) C(49B) Cl(1B) 111(5)
C(54B) C(49A) C(49B) C(50B) -132(3)
C(50B) C(49A) C(54B) C(50A) 52(7)
C(50B) C(49A) C(54B) C(51A) 36(3)
C(50B) C(49A) C(54B) C(55A) -179(4)
C(50B) C(49A) C(54B) C(49B) -92(5)
C(50B) C(49A) C(54B) C(53B) 30(4)
C(54B) C(49A) C(50B) C(54A) -92(7)
C(54B) C(49A) C(50B) C(53A) -52(3)
C(54B) C(49A) C(50B) C(49B) 101(5)
C(54B) C(49A) C(50B) C(51B) -36(4)
C(54B) C(49A) C(50B) C(55B) 162(3)
C(50A) C(51A) C(52A) C(53A) 1(3)
C(50A) C(51A) C(52A) C(51B) -15(3)
C(50A) C(51A) C(52A) C(52B) -57(8)
C(50A) C(51A) C(52A) C(53B) -39(7)
C(50A) C(51A) C(52B) C(52A) 130(7)
C(50A) C(51A) C(52B) C(53A) 33(5)
C(50A) C(51A) C(52B) C(51B) 10(4)
C(50A) C(51A) C(52B) C(53B) -36(5)
C(50A) C(51A) C(53B) C(52A) 73(11)
C(50A) C(51A) C(53B) C(52B) 79(9)
C(50A) C(51A) C(53B) C(54B) 7(2)
C(50A) C(51A) C(54B) C(49A) 93(17)
C(50A) C(51A) C(54B) C(55A) -70(17)
C(50A) C(51A) C(54B) C(49B) 109(18)
C(50A) C(51A) C(54B) C(53B) -119(20)
C(52A) C(51A) C(52B) C(53A) -97(9)
C(52A) C(51A) C(52B) C(51B) -120(9)
C(52A) C(51A) C(52B) C(53B) -166(8)
C(52B) C(51A) C(52A) C(53A) 58(7)
C(52B) C(51A) C(52A) C(51B) 42(7)
C(52B) C(51A) C(52A) C(53B) 18(11)
C(52A) C(51A) C(53B) C(50A) -73(11)
C(52A) C(51A) C(53B) C(52B) 6(3)
C(52A) C(51A) C(53B) C(54B) -65(12)
C(53B) C(51A) C(52A) C(53A) 39(9)
C(53B) C(51A) C(52A) C(51B) 24(8)
C(53B) C(51A) C(52A) C(52B) -18(11)
C(52A) C(51A) C(54B) C(50A) -103(17)
C(52A) C(51A) C(54B) C(49A) -10(3)
C(52A) C(51A) C(54B) C(55A) -173(2)
C(52A) C(51A) C(54B) C(49B) 6(3)
C(52A) C(51A) C(54B) C(53B) 138(9)
C(54B) C(51A) C(52A) C(53A) 6(3)
C(54B) C(51A) C(52A) C(51B) -10(3)
C(54B) C(51A) C(52A) C(52B) -52(8)
C(54B) C(51A) C(52A) C(53B) -33(7)
C(52B) C(51A) C(53B) C(50A) -79(9)
C(52B) C(51A) C(53B) C(52A) -6(3)
C(52B) C(51A) C(53B) C(54B) -71(10)
C(53B) C(51A) C(52B) C(52A) 166(8)
C(53B) C(51A) C(52B) C(53A) 69(7)
C(53B) C(51A) C(52B) C(51B) 46(8)
C(52B) C(51A) C(54B) C(50A) -116(18)
C(52B) C(51A) C(54B) C(49A) -23(3)
C(52B) C(51A) C(54B) C(55A) 174(2)
C(52B) C(51A) C(54B) C(49B) -7(3)
C(52B) C(51A) C(54B) C(53B) 125(9)
C(54B) C(51A) C(52B) C(52A) 135(7)
C(54B) C(51A) C(52B) C(53A) 37(4)
C(54B) C(51A) C(52B) C(51B) 15(4)
C(54B) C(51A) C(52B) C(53B) -31(5)
C(53B) C(51A) C(54B) C(50A) 119(20)
C(53B) C(51A) C(54B) C(49A) -148(9)
C(53B) C(51A) C(54B) C(55A) 49(8)
C(53B) C(51A) C(54B) C(49B) -132(9)
C(54B) C(51A) C(53B) C(50A) -7(2)
C(54B) C(51A) C(53B) C(52A) 65(12)
C(54B) C(51A) C(53B) C(52B) 71(10)
C(51A) C(52A) C(53A) C(54A) -7(4)
C(51A) C(52A) C(53A) C(50B) -19(4)
C(51A) C(52A) C(53A) C(51B) -58(5)
C(51A) C(52A) C(53A) C(52B) -27(4)
C(51A) C(52A) C(51B) C(54A) 33(3)
C(51A) C(52A) C(51B) C(53A) 128(5)
C(51A) C(52A) C(51B) C(50B) 15(4)
C(51A) C(52A) C(51B) C(52B) -21(4)
C(51A) C(52A) C(52B) C(53A) 130(6)
C(51A) C(52A) C(52B) C(51B) 139(6)
C(51A) C(52A) C(52B) C(53B) 8(4)
C(51A) C(52A) C(53B) C(50A) 125(9)
C(51A) C(52A) C(53B) C(52B) -154(15)
C(51A) C(52A) C(53B) C(54B) 135(9)
C(53A) C(52A) C(51B) C(54A) -94(6)
C(53A) C(52A) C(51B) C(50B) -113(6)
C(53A) C(52A) C(51B) C(52B) -149(7)
C(51B) C(52A) C(53A) C(54A) 51(4)
C(51B) C(52A) C(53A) C(50B) 38(4)
C(51B) C(52A) C(53A) C(52B) 31(7)
C(53A) C(52A) C(52B) C(51A) -130(6)
C(53A) C(52A) C(52B) C(51B) 9(2)
C(53A) C(52A) C(52B) C(53B) -122(9)
C(52B) C(52A) C(53A) C(54A) 20(6)
C(52B) C(52A) C(53A) C(50B) 7(6)
C(52B) C(52A) C(53A) C(51B) -31(7)
C(53A) C(52A) C(53B) C(50A) -18(4)
C(53A) C(52A) C(53B) C(51A) -143(8)
C(53A) C(52A) C(53B) C(52B) 62(10)
C(53A) C(52A) C(53B) C(54B) -8(4)
C(53B) C(52A) C(53A) C(54A) -0(3)
C(53B) C(52A) C(53A) C(50B) -13(3)
C(53B) C(52A) C(53A) C(51B) -51(5)
C(53B) C(52A) C(53A) C(52B) -20(4)
C(51B) C(52A) C(52B) C(51A) -139(6)
C(51B) C(52A) C(52B) C(53A) -9(2)
C(51B) C(52A) C(52B) C(53B) -131(10)
C(52B) C(52A) C(51B) C(54A) 54(6)
C(52B) C(52A) C(51B) C(53A) 149(7)
C(52B) C(52A) C(51B) C(50B) 36(6)
C(51B) C(52A) C(53B) C(50A) -32(3)
C(51B) C(52A) C(53B) C(51A) -157(8)
C(51B) C(52A) C(53B) C(52B) 48(10)
C(51B) C(52A) C(53B) C(54B) -22(3)
C(53B) C(52A) C(51B) C(54A) 37(3)
C(53B) C(52A) C(51B) C(53A) 132(5)
C(53B) C(52A) C(51B) C(50B) 19(3)
C(53B) C(52A) C(51B) C(52B) -17(4)
C(52B) C(52A) C(53B) C(50A) -80(11)
C(52B) C(52A) C(53B) C(51A) 154(15)
C(52B) C(52A) C(53B) C(54B) -70(11)
C(53B) C(52A) C(52B) C(51A) -8(4)
C(53B) C(52A) C(52B) C(53A) 122(9)
C(53B) C(52A) C(52B) C(51B) 131(10)
C(54A) C(53A) C(50B) C(49A) -62(8)
C(54A) C(53A) C(50B) C(49B) -73(8)
C(54A) C(53A) C(50B) C(51B) -150(11)
C(54A) C(53A) C(50B) C(55B) 87(8)
C(54A) C(53A) C(51B) C(52A) -130(2)
C(54A) C(53A) C(51B) C(50B) 6(2)
C(54A) C(53A) C(51B) C(52B) -120(3)
C(54A) C(53A) C(52B) C(51A) -36(5)
C(54A) C(53A) C(52B) C(52A) -162(5)
C(54A) C(53A) C(52B) C(51B) 52(4)
C(54A) C(53A) C(52B) C(53B) -16(4)
C(52A) C(53A) C(50B) C(54A) 98(8)
C(52A) C(53A) C(50B) C(49A) 36(3)
C(52A) C(53A) C(50B) C(49B) 26(4)
C(52A) C(53A) C(50B) C(51B) -51(5)
C(52A) C(53A) C(50B) C(55B) -175(2)
C(52A) C(53A) C(51B) C(54A) 130(2)
C(52A) C(53A) C(51B) C(50B) 137(3)
C(52A) C(53A) C(51B) C(52B) 10(2)
C(52A) C(53A) C(52B) C(51A) 127(7)
C(52A) C(53A) C(52B) C(51B) -146(8)
C(52A) C(53A) C(52B) C(53B) 147(7)
C(50B) C(53A) C(51B) C(54A) -6(2)
C(50B) C(53A) C(51B) C(52A) -137(3)
C(50B) C(53A) C(51B) C(52B) -126(4)
C(51B) C(53A) C(50B) C(54A) 150(11)
C(51B) C(53A) C(50B) C(49A) 88(6)
C(51B) C(53A) C(50B) C(49B) 77(6)
C(51B) C(53A) C(50B) C(55B) -123(6)
C(50B) C(53A) C(52B) C(51A) -47(4)
C(50B) C(53A) C(52B) C(52A) -173(5)
C(50B) C(53A) C(52B) C(51B) 41(4)
C(50B) C(53A) C(52B) C(53B) -27(4)
C(52B) C(53A) C(50B) C(54A) 101(8)
C(52B) C(53A) C(50B) C(49A) 39(2)
C(52B) C(53A) C(50B) C(49B) 28(3)
C(52B) C(53A) C(50B) C(51B) -49(5)
C(52B) C(53A) C(50B) C(55B) -172(2)
C(51B) C(53A) C(52B) C(51A) -87(6)
C(51B) C(53A) C(52B) C(52A) 146(8)
C(51B) C(53A) C(52B) C(53B) -67(6)
C(52B) C(53A) C(51B) C(54A) 120(3)
C(52B) C(53A) C(51B) C(52A) -10(2)
C(52B) C(53A) C(51B) C(50B) 126(4)
C(50A) C(55A) C(54B) C(49A) -131(9)
C(50A) C(55A) C(54B) C(51A) 14(4)
C(50A) C(55A) C(54B) C(49B) -164(9)
C(50A) C(55A) C(54B) C(53B) 22(4)
Cl(1A) Cl(1B) C(49B) C(50A) 35(9)
Cl(1A) Cl(1B) C(49B) C(54A) -119(8)
Cl(1A) Cl(1B) C(49B) C(49A) -34(11)
Cl(1A) Cl(1B) C(49B) C(50B) -133(8)
Cl(1A) Cl(1B) C(49B) C(54B) 41(9)
C(49A) Cl(1B) C(49B) C(50A) 69(6)
C(49A) Cl(1B) C(49B) C(54A) -85(6)
C(49A) Cl(1B) C(49B) Cl(1A) 34(11)
C(49A) Cl(1B) C(49B) C(50B) -99(6)
C(49A) Cl(1B) C(49B) C(54B) 76(6)
C(50A) C(49B) C(50B) C(54A) -55(7)
C(50A) C(49B) C(50B) C(49A) -42(4)
C(50A) C(49B) C(50B) C(53A) -9(3)
C(50A) C(49B) C(50B) C(51B) 8(3)
C(50A) C(49B) C(50B) C(55B) -169.1(19)
C(50A) C(49B) C(54B) C(49A) 41(8)
C(50A) C(49B) C(54B) C(51A) -16(5)
C(50A) C(49B) C(54B) C(55A) 162(10)
C(50A) C(49B) C(54B) C(53B) -25(5)
C(54A) C(49B) C(50B) C(49A) 13(8)
C(54A) C(49B) C(50B) C(53A) 46(7)
C(54A) C(49B) C(50B) C(51B) 63(7)
C(54A) C(49B) C(50B) C(55B) -114(8)
C(54A) C(49B) C(54B) C(50A) 2(4)
C(54A) C(49B) C(54B) C(49A) 43(4)
C(54A) C(49B) C(54B) C(51A) -14(3)
C(54A) C(49B) C(54B) C(55A) 164(4)
C(54A) C(49B) C(54B) C(53B) -23(3)
Cl(1A) C(49B) C(50B) C(54A) 103(8)
Cl(1A) C(49B) C(50B) C(49A) 115(6)
Cl(1A) C(49B) C(50B) C(53A) 148(3)
Cl(1A) C(49B) C(50B) C(51B) 165(3)
Cl(1A) C(49B) C(50B) C(55B) -12(4)
Cl(1A) C(49B) C(54B) C(50A) -150(6)
Cl(1A) C(49B) C(54B) C(49A) -109(6)
Cl(1A) C(49B) C(54B) C(51A) -166(2)
Cl(1A) C(49B) C(54B) C(55A) 12(6)
Cl(1A) C(49B) C(54B) C(53B) -175(3)
C(49A) C(49B) C(50B) C(54A) -13(8)
C(49A) C(49B) C(50B) C(53A) 33(5)
C(49A) C(49B) C(50B) C(51B) 50(5)
C(49A) C(49B) C(50B) C(55B) -127(4)
C(49A) C(49B) C(54B) C(50A) -41(8)
C(49A) C(49B) C(54B) C(51A) -57(5)
C(49A) C(49B) C(54B) C(55A) 121(6)
C(49A) C(49B) C(54B) C(53B) -66(5)
Cl(1B) C(49B) C(50B) C(54A) 117(7)
Cl(1B) C(49B) C(50B) C(49A) 130(6)
Cl(1B) C(49B) C(50B) C(53A) 163(2)
Cl(1B) C(49B) C(50B) C(51B) 180(2)
Cl(1B) C(49B) C(50B) C(55B) 3(3)
Cl(1B) C(49B) C(54B) C(50A) -161(6)
Cl(1B) C(49B) C(54B) C(49A) -120(6)
Cl(1B) C(49B) C(54B) C(51A) -177(2)
Cl(1B) C(49B) C(54B) C(55A) 1(5)
Cl(1B) C(49B) C(54B) C(53B) 174(3)
C(50B) C(49B) C(54B) C(50A) 14(7)
C(50B) C(49B) C(54B) C(49A) 55(4)
C(50B) C(49B) C(54B) C(51A) -2(3)
C(50B) C(49B) C(54B) C(55A) 176(3)
C(50B) C(49B) C(54B) C(53B) -11(4)
C(54B) C(49B) C(50B) C(54A) -58(8)
C(54B) C(49B) C(50B) C(49A) -45(4)
C(54B) C(49B) C(50B) C(53A) -12(4)
C(54B) C(49B) C(50B) C(51B) 5(3)
C(54B) C(49B) C(50B) C(55B) -172(2)
C(54A) C(50B) C(51B) C(52A) 75(7)
C(54A) C(50B) C(51B) C(53A) -25(9)
C(54A) C(50B) C(51B) C(52B) 88(7)
C(49A) C(50B) C(51B) C(54A) -72(7)
C(49A) C(50B) C(51B) C(52A) 2(4)
C(49A) C(50B) C(51B) C(53A) -98(6)
C(49A) C(50B) C(51B) C(52B) 16(3)
C(49A) C(50B) C(55B) C(54A) 95(7)
C(53A) C(50B) C(51B) C(54A) 25(9)
C(53A) C(50B) C(51B) C(52A) 100(7)
C(53A) C(50B) C(51B) C(52B) 113(6)
C(53A) C(50B) C(55B) C(54A) -49(6)
C(49B) C(50B) C(51B) C(54A) -88(7)
C(49B) C(50B) C(51B) C(52A) -13(4)
C(49B) C(50B) C(51B) C(53A) -113(6)
C(49B) C(50B) C(51B) C(52B) 1(2)
C(49B) C(50B) C(55B) C(54A) 113(7)
C(51B) C(50B) C(55B) C(54A) -64(6)
C(55B) C(50B) C(51B) C(54A) 89(7)
C(55B) C(50B) C(51B) C(52A) 164(2)
C(55B) C(50B) C(51B) C(53A) 64(6)
C(55B) C(50B) C(51B) C(52B) 177(2)
C(54A) C(51B) C(52B) C(51A) 3(5)
C(54A) C(51B) C(52B) C(52A) -136(5)
C(54A) C(51B) C(52B) C(53A) -105(6)
C(54A) C(51B) C(52B) C(53B) 17(4)
C(52A) C(51B) C(52B) C(51A) 140(7)
C(52A) C(51B) C(52B) C(53A) 31(7)
C(52A) C(51B) C(52B) C(53B) 154(7)
C(53A) C(51B) C(52B) C(51A) 108(6)
C(53A) C(51B) C(52B) C(52A) -31(7)
C(53A) C(51B) C(52B) C(53B) 123(5)
C(50B) C(51B) C(52B) C(51A) -13(5)
C(50B) C(51B) C(52B) C(52A) -153(5)
C(50B) C(51B) C(52B) C(53A) -122(6)
C(50B) C(51B) C(52B) C(53B) 1(3)
C(51A) C(52B) C(53B) C(50A) 124(8)
C(51A) C(52B) C(53B) C(52A) 20(12)
C(51A) C(52B) C(53B) C(54B) 134(7)
C(52A) C(52B) C(53B) C(50A) 104(11)
C(52A) C(52B) C(53B) C(51A) -20(12)
C(52A) C(52B) C(53B) C(54B) 114(10)
C(53A) C(52B) C(53B) C(50A) -0(4)
C(53A) C(52B) C(53B) C(51A) -125(7)
C(53A) C(52B) C(53B) C(52A) -104(11)
C(53A) C(52B) C(53B) C(54B) 10(5)
C(51B) C(52B) C(53B) C(50A) -18(4)
C(51B) C(52B) C(53B) C(51A) -142(6)
C(51B) C(52B) C(53B) C(52A) -122(12)
C(51B) C(52B) C(53B) C(54B) -8(4)
C(50A) C(53B) C(54B) C(49A) 70(11)
C(50A) C(53B) C(54B) C(51A) 37(14)
C(50A) C(53B) C(54B) C(55A) -95(12)
C(50A) C(53B) C(54B) C(49B) 89(12)
C(51A) C(53B) C(54B) C(50A) -37(14)
C(51A) C(53B) C(54B) C(49A) 34(9)
C(51A) C(53B) C(54B) C(55A) -132(8)
C(51A) C(53B) C(54B) C(49B) 52(9)
C(52A) C(53B) C(54B) C(50A) -67(12)
C(52A) C(53B) C(54B) C(49A) 3(4)
C(52A) C(53B) C(54B) C(51A) -30(7)
C(52A) C(53B) C(54B) C(55A) -162(2)
C(52A) C(53B) C(54B) C(49B) 22(4)
C(52B) C(53B) C(54B) C(50A) -76(12)
C(52B) C(53B) C(54B) C(49A) -5(4)
C(52B) C(53B) C(54B) C(51A) -39(7)
C(52B) C(53B) C(54B) C(55A) -171(2)
C(52B) C(53B) C(54B) C(49B) 13(4)
